data_4335320
loop_
_publ_author_name
'Marcel A. H. Moelands'
'Sjoerd Nijsse'
'Emma Folkertsma'
'Bas de Bruin'
'Martin Lutz'
'Anthony L. Spek'
'Robertus J. M. Klein Gebbink'

_publ_contact_author_address
; Bijvoet Center for Biomolecular Research
  Crystal and Structural Chemistry
  Utrecht University
  Padualaan 8
  3584 CH Utrecht
  The Netherlands
;
_publ_contact_author_email m.lutz@uu.nl
_publ_contact_author_fax '[+31] 30 2533940'
_publ_contact_author_name 'Martin Lutz'
_publ_contact_author_phone '[+31] 30 2533902'
_publ_section_title
;
 Bioinspired Nonheme Iron Complexes Derived from an Extended Series of
 N,N,O-Ligated BAIP Ligands
;
_journal_name_full 'Inorganic Chemistry'
_journal_page_first 7394
_journal_page_last 7410
_journal_paper_doi 10.1021/ic400096e
_journal_volume 52
_journal_year 2013
_chemical_formula_moiety 'C44 H72 Fe N8 O4, 2(C F3 O3 S)'
_chemical_formula_sum 'C46 H72 F6 Fe N8 O10 S2'
_chemical_formula_weight 1131.09
_chemical_name_systematic
; 
 ? 
;
_space_group_IT_number 1
_symmetry_cell_setting triclinic
_symmetry_space_group_name_Hall 'P 1'
_symmetry_space_group_name_H-M 'P 1'
_atom_sites_solution_hydrogens geom
_atom_sites_solution_primary direct
_atom_sites_solution_secondary difmap
_audit_creation_method SHELXL-97
_cell_angle_alpha 80.8220(3)
_cell_angle_beta 84.8511(4)
_cell_angle_gamma 67.7105(7)
_cell_formula_units_Z 3
_cell_length_a 12.7766(1)
_cell_length_b 13.9229(1)
_cell_length_c 27.2566(4)
_cell_measurement_reflns_used 115045
_cell_measurement_temperature 150(2)
_cell_measurement_theta_max 27.48
_cell_measurement_theta_min 1.02
_cell_volume 4426.61(8)
_computing_cell_refinement HKL2000
_computing_data_collection 'Nonius COLLECT'
_computing_data_reduction 'HKL2000, Sortav'
_computing_structure_refinement 'SHELXL-97 (Sheldrick, 1997)'
_computing_structure_solution 'SHELXS-97 (Sheldrick, 1990)'
_diffrn_ambient_temperature 150(2)
_diffrn_measured_fraction_theta_full 0.994
_diffrn_measured_fraction_theta_max 0.994
_diffrn_measurement_device_type 'Nonius KappaCCD'
_diffrn_measurement_method '\f and \w scans'
_diffrn_radiation_monochromator graphite
_diffrn_radiation_source 'rotating anode'
_diffrn_radiation_type MoK\a
_diffrn_radiation_wavelength 0.71073
_diffrn_reflns_av_R_equivalents 0.0481
_diffrn_reflns_av_sigmaI/netI 0.0736
_diffrn_reflns_limit_h_max 16
_diffrn_reflns_limit_h_min -16
_diffrn_reflns_limit_k_max 18
_diffrn_reflns_limit_k_min -18
_diffrn_reflns_limit_l_max 35
_diffrn_reflns_limit_l_min -35
_diffrn_reflns_number 88288
_diffrn_reflns_theta_full 27.52
_diffrn_reflns_theta_max 27.52
_diffrn_reflns_theta_min 1.51
_exptl_absorpt_coefficient_mu 0.401
_exptl_absorpt_correction_T_max 0.98
_exptl_absorpt_correction_T_min 0.94
_exptl_absorpt_correction_type multi-scan
_exptl_absorpt_process_details 'Sortav (Blessing, 1995)'
_exptl_crystal_colour yellow
_exptl_crystal_density_diffrn 1.273
_exptl_crystal_description plate
_exptl_crystal_F_000 1788
_exptl_crystal_size_max 0.26
_exptl_crystal_size_mid 0.24
_exptl_crystal_size_min 0.06
_platon_squeeze_details
;
;
_refine_diff_density_max 0.568
_refine_diff_density_min -0.318
_refine_diff_density_rms 0.050
_refine_ls_abs_structure_details 'Flack H D (1983), Acta Cryst. A39, 876-881'
_refine_ls_abs_structure_Flack 0.537(9)
_refine_ls_extinction_method none
_refine_ls_goodness_of_fit_ref 0.999
_refine_ls_hydrogen_treatment constr
_refine_ls_matrix_type full
_refine_ls_number_parameters 2142
_refine_ls_number_reflns 39932
_refine_ls_number_restraints 2229
_refine_ls_restrained_S_all 1.187
_refine_ls_R_factor_all 0.0786
_refine_ls_R_factor_gt 0.0496
_refine_ls_shift/su_max 0.050
_refine_ls_shift/su_mean 0.001
_refine_ls_structure_factor_coef Fsqd
_refine_ls_weighting_details 'calc w=1/[\s^2^(Fo^2^)+(0.0620P)^2^+0.0000P] where P=(Fo^2^+2Fc^2^)/3'
_refine_ls_weighting_scheme calc
_refine_ls_wR_factor_gt 0.1116
_refine_ls_wR_factor_ref 0.1264
_reflns_number_gt 26442
_reflns_number_total 39932
_reflns_threshold_expression I>2\s(I)
_cod_data_source_file ic400096e_si_001_1.cif
_cod_data_source_block s4316a
_cod_database_code 4335320

loop_
_symmetry_equiv_pos_as_xyz
'x, y, z'

loop_
_atom_site_label
_atom_site_type_symbol
_atom_site_fract_x
_atom_site_fract_y
_atom_site_fract_z
_atom_site_U_iso_or_equiv
_atom_site_adp_type
_atom_site_occupancy
_atom_site_symmetry_multiplicity
_atom_site_calc_flag
_atom_site_refinement_flags
_atom_site_disorder_assembly
_atom_site_disorder_group
Fe1 Fe 0.25407(4) 0.78619(4) 0.42892(2) 0.03624(14) Uani 1 1 d . . .
O11 O 0.1817(2) 0.9183(2) 0.36719(11) 0.0498(7) Uani 1 1 d . . .
O21 O 0.2058(4) 1.0128(3) 0.29548(13) 0.0848(12) Uani 1 1 d D . .
N11 N 0.3957(3) 0.7545(3) 0.37757(12) 0.0372(8) Uani 1 1 d . . .
N21 N 0.4903(3) 0.6785(3) 0.31353(12) 0.0393(8) Uani 1 1 d D . .
N31 N 0.1878(3) 0.6894(3) 0.39734(12) 0.0379(8) Uani 1 1 d . . .
N41 N 0.1543(3) 0.6258(3) 0.33328(13) 0.0454(9) Uani 1 1 d D . .
C11 C 0.2790(3) 0.7299(3) 0.31343(15) 0.0379(9) Uani 1 1 d . A .
H11 H 0.3021 0.6873 0.2853 0.046 Uiso 1 1 calc R . .
C21 C 0.3877(3) 0.7186(3) 0.33602(14) 0.0342(9) Uani 1 1 d . . .
C31 C 0.5098(3) 0.7365(3) 0.38160(15) 0.0388(9) Uani 1 1 d . . .
C41 C 0.5672(3) 0.6889(3) 0.34275(16) 0.0418(10) Uani 1 1 d . . .
H21 H 0.6467 0.6663 0.3365 0.050 Uiso 1 1 calc R . .
C51 C 0.2083(3) 0.6834(3) 0.34861(16) 0.0378(10) Uani 1 1 d . . .
C61 C 0.1186(3) 0.6331(3) 0.41362(16) 0.0411(10) Uani 1 1 d . . .
C71 C 0.0970(4) 0.5963(4) 0.37416(17) 0.0498(11) Uani 1 1 d . . .
H31 H 0.0502 0.5569 0.3747 0.060 Uiso 1 1 calc R . .
C81 C 0.2152(4) 0.8445(4) 0.28990(16) 0.0483(11) Uani 1 1 d . . .
H41 H 0.2574 0.8594 0.2593 0.058 Uiso 1 1 calc R A .
H51 H 0.1400 0.8508 0.2800 0.058 Uiso 1 1 calc R . .
C91 C 0.1988(4) 0.9257(4) 0.32232(18) 0.0522(11) Uani 1 1 d D A .
C101 C 0.5513(4) 0.7741(4) 0.42174(17) 0.0456(11) Uani 1 1 d . . .
H61 H 0.5007 0.7736 0.4519 0.055 Uiso 1 1 calc R . .
C111 C 0.5430(4) 0.8862(4) 0.40520(17) 0.0539(12) Uani 1 1 d . . .
H71 H 0.5954 0.8879 0.3768 0.081 Uiso 1 1 calc R . .
H81 H 0.5627 0.9131 0.4327 0.081 Uiso 1 1 calc R . .
H91 H 0.4655 0.9299 0.3954 0.081 Uiso 1 1 calc R . .
C121 C 0.6708(4) 0.7035(4) 0.43562(19) 0.0596(13) Uani 1 1 d . . .
H101 H 0.6737 0.6321 0.4468 0.089 Uiso 1 1 calc R . .
H111 H 0.6942 0.7293 0.4625 0.089 Uiso 1 1 calc R . .
H121 H 0.7220 0.7033 0.4066 0.089 Uiso 1 1 calc R . .
C131 C 0.5199(4) 0.6296(4) 0.26765(18) 0.0511(12) Uani 1 1 d D . .
H131 H 0.5945 0.6300 0.2545 0.061 Uiso 1 1 calc R . .
H141 H 0.4632 0.6715 0.2424 0.061 Uiso 1 1 calc R . .
C141 C 0.5243(5) 0.5183(4) 0.2761(2) 0.0736(16) Uani 1 1 d D . .
H151 H 0.5852 0.4750 0.2988 0.110 Uiso 1 1 calc R . .
H161 H 0.5388 0.4904 0.2443 0.110 Uiso 1 1 calc R . .
H171 H 0.4519 0.5170 0.2908 0.110 Uiso 1 1 calc R . .
C151 C 0.1465(4) 0.6034(4) 0.28343(18) 0.0681(15) Uani 1 1 d D . .
H181 H 0.1438 0.5327 0.2857 0.082 Uiso 1 1 calc R . .
H191 H 0.2148 0.6038 0.2632 0.082 Uiso 1 1 calc R . .
C161 C 0.0418(5) 0.6838(5) 0.2581(2) 0.0875(19) Uani 1 1 d D . .
H201 H -0.0260 0.6814 0.2773 0.131 Uiso 1 1 calc R . .
H211 H 0.0397 0.6681 0.2245 0.131 Uiso 1 1 calc R . .
H221 H 0.0440 0.7539 0.2561 0.131 Uiso 1 1 calc R . .
C171 C 0.0754(4) 0.6166(4) 0.46678(17) 0.0534(12) Uani 1 1 d . . .
H231 H 0.0496 0.6853 0.4799 0.064 Uiso 1 1 calc R . .
C181 C -0.0267(5) 0.5850(5) 0.4680(2) 0.0770(18) Uani 1 1 d . . .
H241 H -0.0867 0.6400 0.4483 0.116 Uiso 1 1 calc R . .
H251 H -0.0544 0.5756 0.5025 0.116 Uiso 1 1 calc R . .
H261 H -0.0046 0.5191 0.4541 0.116 Uiso 1 1 calc R . .
C191 C 0.1642(5) 0.5370(5) 0.50125(18) 0.0682(15) Uani 1 1 d . . .
H271 H 0.1913 0.4687 0.4892 0.102 Uiso 1 1 calc R . .
H281 H 0.1309 0.5310 0.5349 0.102 Uiso 1 1 calc R . .
H291 H 0.2277 0.5598 0.5019 0.102 Uiso 1 1 calc R . .
C201 C 0.2047(9) 1.0957(5) 0.3233(3) 0.078(3) Uani 0.722(12) 1 d PDU A 9
H301 H 0.2618 1.0653 0.3494 0.094 Uiso 0.722(12) 1 calc PR A 9
H311 H 0.1294 1.1264 0.3397 0.094 Uiso 0.722(12) 1 calc PR A 9
C211 C 0.2302(10) 1.1786(6) 0.2890(4) 0.077(3) Uani 0.722(12) 1 d PDU A 9
H321 H 0.1679 1.2149 0.2655 0.092 Uiso 0.722(12) 1 calc PR A 9
H331 H 0.3007 1.1464 0.2694 0.092 Uiso 0.722(12) 1 calc PR A 9
C221 C 0.2444(8) 1.2589(7) 0.3186(4) 0.096(3) Uani 0.722(12) 1 d PDU A 9
H341 H 0.1733 1.2933 0.3366 0.144 Uiso 0.722(12) 1 calc PR A 9
H351 H 0.2641 1.3116 0.2956 0.144 Uiso 0.722(12) 1 calc PR A 9
H361 H 0.3048 1.2225 0.3424 0.144 Uiso 0.722(12) 1 calc PR A 9
C20A C 0.1134(15) 1.1089(9) 0.3093(9) 0.098(9) Uani 0.278(12) 1 d PDU A 10
H371 H 0.1026 1.1069 0.3458 0.118 Uiso 0.278(12) 1 calc PR A 10
H381 H 0.0409 1.1198 0.2946 0.118 Uiso 0.278(12) 1 calc PR A 10
C21A C 0.160(3) 1.1913(13) 0.2866(14) 0.20(2) Uani 0.278(12) 1 d PDU A 10
H391 H 0.1121 1.2601 0.2969 0.234 Uiso 0.278(12) 1 calc PR A 10
H401 H 0.1611 1.1980 0.2498 0.234 Uiso 0.278(12) 1 calc PR A 10
C22A C 0.279(2) 1.155(3) 0.3053(14) 0.119(14) Uani 0.278(12) 1 d PDU A 10
H411 H 0.3320 1.1069 0.2838 0.179 Uiso 0.278(12) 1 calc PR A 10
H421 H 0.2818 1.1196 0.3394 0.179 Uiso 0.278(12) 1 calc PR A 10
H431 H 0.3002 1.2162 0.3045 0.179 Uiso 0.278(12) 1 calc PR A 10
O12 O 0.2956(2) 0.9114(2) 0.46016(11) 0.0480(7) Uani 1 1 d . . .
O22 O 0.2665(3) 1.0435(3) 0.50339(14) 0.0670(9) Uani 1 1 d D . .
N12 N 0.1062(3) 0.8491(3) 0.47450(12) 0.0388(8) Uani 1 1 d . . .
N22 N 0.0151(3) 0.8425(3) 0.54660(12) 0.0422(8) Uani 1 1 d D . .
N32 N 0.3426(3) 0.6738(3) 0.48881(13) 0.0368(8) Uani 1 1 d . . .
N42 N 0.3972(3) 0.6373(4) 0.56569(14) 0.0710(13) Uani 1 1 d D C .
C12 C 0.2252(3) 0.7968(3) 0.55008(15) 0.0395(9) Uani 1 1 d . . .
H12 H 0.2078 0.7760 0.5858 0.047 Uiso 1 1 calc R . .
C22 C 0.1169(3) 0.8264(3) 0.52370(15) 0.0352(9) Uani 1 1 d . . .
C32 C -0.0081(3) 0.8805(3) 0.46546(16) 0.0438(10) Uani 1 1 d . . .
C42 C -0.0647(3) 0.8772(3) 0.51013(17) 0.0461(10) Uani 1 1 d . . .
H22 H -0.1440 0.8954 0.5153 0.055 Uiso 1 1 calc R . .
C52 C 0.3189(3) 0.7030(4) 0.53426(16) 0.0392(10) Uani 1 1 d . . .
C62 C 0.4377(4) 0.5808(3) 0.49278(16) 0.0462(10) Uani 1 1 d . . .
C72 C 0.4719(4) 0.5606(5) 0.53941(19) 0.0768(18) Uani 1 1 d . . .
H32 H 0.5364 0.5035 0.5523 0.092 Uiso 1 1 calc R . .
C82 C 0.2595(4) 0.8912(4) 0.54947(17) 0.0511(11) Uani 1 1 d . . .
H42 H 0.2012 0.9422 0.5686 0.061 Uiso 1 1 calc R . .
H52 H 0.3314 0.8671 0.5671 0.061 Uiso 1 1 calc R . .
C92 C 0.2747(3) 0.9470(4) 0.49930(18) 0.0457(11) Uani 1 1 d D . .
C102 C -0.0552(4) 0.9173(4) 0.41475(18) 0.0542(12) Uani 1 1 d . . .
H62 H 0.0041 0.8786 0.3909 0.065 Uiso 1 1 calc R . .
C112 C -0.0797(5) 1.0341(4) 0.3995(2) 0.0703(15) Uani 1 1 d . . .
H72 H -0.1431 1.0749 0.4200 0.105 Uiso 1 1 calc R . .
H82 H -0.0992 1.0536 0.3644 0.105 Uiso 1 1 calc R . .
H92 H -0.0124 1.0488 0.4044 0.105 Uiso 1 1 calc R . .
C122 C -0.1594(5) 0.8907(6) 0.4107(2) 0.0858(19) Uani 1 1 d . . .
H102 H -0.1377 0.8144 0.4156 0.129 Uiso 1 1 calc R . .
H112 H -0.1909 0.9195 0.3777 0.129 Uiso 1 1 calc R . .
H122 H -0.2163 0.9210 0.4362 0.129 Uiso 1 1 calc R . .
C132 C -0.0119(4) 0.8208(4) 0.59995(16) 0.0517(12) Uani 1 1 d D . .
H132 H -0.0894 0.8691 0.6076 0.062 Uiso 1 1 calc R . .
H142 H 0.0412 0.8344 0.6197 0.062 Uiso 1 1 calc R . .
C142 C -0.0042(5) 0.7102(4) 0.6149(2) 0.0698(15) Uani 1 1 d D . .
H152 H -0.0568 0.6964 0.5955 0.105 Uiso 1 1 calc R . .
H162 H -0.0240 0.6997 0.6504 0.105 Uiso 1 1 calc R . .
H172 H 0.0732 0.6621 0.6085 0.105 Uiso 1 1 calc R . .
C152 C 0.4124(6) 0.6454(6) 0.6187(3) 0.129(4) Uani 1 1 d D . .
H182 H 0.4818 0.6597 0.6211 0.154 Uiso 0.40 1 calc PR B 15
H192 H 0.3471 0.7040 0.6304 0.154 Uiso 0.40 1 calc PR B 15
H422 H 0.4898 0.6419 0.6232 0.154 Uiso 0.60 1 calc PR B 16
H432 H 0.3573 0.7122 0.6285 0.154 Uiso 0.60 1 calc PR B 16
C162 C 0.4211(13) 0.5472(7) 0.6501(3) 0.056(4) Uani 0.40 1 d PDU C 15
H202 H 0.3595 0.5264 0.6429 0.085 Uiso 0.40 1 calc PR C 15
H212 H 0.4155 0.5571 0.6852 0.085 Uiso 0.40 1 calc PR C 15
H222 H 0.4940 0.4924 0.6432 0.085 Uiso 0.40 1 calc PR C 15
C16B C 0.392(3) 0.554(2) 0.6492(8) 0.29(2) Uani 0.60 1 d PDU C 16
H442 H 0.3114 0.5669 0.6507 0.439 Uiso 0.60 1 calc PR C 16
H452 H 0.4189 0.5449 0.6829 0.439 Uiso 0.60 1 calc PR C 16
H462 H 0.4341 0.4904 0.6339 0.439 Uiso 0.60 1 calc PR C 16
C172 C 0.4947(4) 0.5166(4) 0.45093(18) 0.0556(13) Uani 1 1 d . . .
H232 H 0.5097 0.5646 0.4222 0.067 Uiso 1 1 calc R . .
C182 C 0.6079(5) 0.4314(5) 0.4671(2) 0.0786(17) Uani 1 1 d . . .
H242 H 0.6565 0.4637 0.4778 0.118 Uiso 1 1 calc R . .
H252 H 0.6449 0.3934 0.4391 0.118 Uiso 1 1 calc R . .
H262 H 0.5947 0.3825 0.4947 0.118 Uiso 1 1 calc R . .
C192 C 0.4215(5) 0.4642(4) 0.4331(2) 0.0793(17) Uani 1 1 d . . .
H272 H 0.4076 0.4152 0.4606 0.119 Uiso 1 1 calc R . .
H282 H 0.4609 0.4260 0.4055 0.119 Uiso 1 1 calc R . .
H292 H 0.3491 0.5179 0.4219 0.119 Uiso 1 1 calc R . .
C202 C 0.2844(7) 1.1064(4) 0.4580(2) 0.092(2) Uani 1 1 d D D .
H302 H 0.2311 1.1115 0.4326 0.110 Uiso 1 1 calc R . .
H312 H 0.3626 1.0739 0.4446 0.110 Uiso 1 1 calc R . .
C212 C 0.2646(8) 1.2137(5) 0.4704(3) 0.112(3) Uani 1 1 d D . .
H322 H 0.2736 1.2598 0.4401 0.134 Uiso 0.503(18) 1 calc PR D 11
H332 H 0.3203 1.2087 0.4947 0.134 Uiso 0.503(18) 1 calc PR D 11
H372 H 0.3300 1.2119 0.4880 0.134 Uiso 0.497(18) 1 calc PR D 12
H382 H 0.1959 1.2380 0.4922 0.134 Uiso 0.497(18) 1 calc PR D 12
C222 C 0.1457(12) 1.2585(13) 0.4924(8) 0.159(9) Uani 0.503(18) 1 d PDU D 11
H342 H 0.0967 1.2316 0.4779 0.239 Uiso 0.503(18) 1 calc PR D 11
H352 H 0.1168 1.3351 0.4849 0.239 Uiso 0.503(18) 1 calc PR D 11
H362 H 0.1467 1.2380 0.5285 0.239 Uiso 0.503(18) 1 calc PR D 11
C22B C 0.2496(19) 1.2878(12) 0.4208(6) 0.152(9) Uani 0.497(18) 1 d PDU D 12
H392 H 0.1843 1.2892 0.4039 0.229 Uiso 0.497(18) 1 calc PR D 12
H402 H 0.3179 1.2626 0.3996 0.229 Uiso 0.497(18) 1 calc PR D 12
H412 H 0.2370 1.3586 0.4273 0.229 Uiso 0.497(18) 1 calc PR D 12
Fe2 Fe 0.94671(4) 0.37457(4) 0.75765(2) 0.02960(13) Uani 1 1 d . . .
O13 O 0.8967(4) 0.0719(3) 0.66823(15) 0.0768(12) Uani 1 1 d . . .
O23 O 0.9453(5) 0.1511(4) 0.59907(15) 0.1041(17) Uani 1 1 d D . .
N13 N 1.1038(3) 0.2667(3) 0.74863(13) 0.0338(8) Uani 1 1 d . . .
N23 N 1.2340(3) 0.1093(3) 0.74523(14) 0.0398(9) Uani 1 1 d D . .
N33 N 0.8640(3) 0.2742(3) 0.75715(13) 0.0327(8) Uani 1 1 d . . .
N43 N 0.8649(3) 0.1149(3) 0.77788(13) 0.0370(8) Uani 1 1 d D . .
C13 C 1.0352(3) 0.1306(3) 0.72688(15) 0.0319(9) Uani 1 1 d . . .
H13 H 1.0652 0.0525 0.7347 0.038 Uiso 1 1 calc R . .
C23 C 1.1218(3) 0.1690(3) 0.74219(16) 0.0330(9) Uani 1 1 d . . .
C33 C 1.2077(3) 0.2689(3) 0.75773(17) 0.0376(10) Uani 1 1 d . . .
C43 C 1.2874(3) 0.1741(3) 0.75581(17) 0.0394(11) Uani 1 1 d . . .
H23 H 1.3659 0.1543 0.7607 0.047 Uiso 1 1 calc R . .
C53 C 0.9225(3) 0.1732(3) 0.75457(15) 0.0310(9) Uani 1 1 d . . .
C63 C 0.7632(3) 0.2814(3) 0.78402(15) 0.0326(9) Uani 1 1 d . . .
C73 C 0.7650(4) 0.1814(3) 0.79655(17) 0.0364(10) Uani 1 1 d . . .
H33 H 0.7076 0.1618 0.8148 0.044 Uiso 1 1 calc R . .
C83 C 1.0257(4) 0.1594(4) 0.66978(17) 0.0431(11) Uani 1 1 d . . .
H43 H 0.9987 0.2366 0.6616 0.052 Uiso 1 1 calc R . .
H53 H 1.1022 0.1300 0.6542 0.052 Uiso 1 1 calc R . .
C93 C 0.9492(4) 0.1217(4) 0.64754(18) 0.0484(12) Uani 1 1 d D . .
C103 C 1.2214(4) 0.3682(3) 0.76673(19) 0.0429(12) Uani 1 1 d . . .
H63 H 1.1640 0.3990 0.7930 0.052 Uiso 1 1 calc R . .
C113 C 1.1944(5) 0.4495(4) 0.7187(2) 0.0614(15) Uani 1 1 d . . .
H73 H 1.2028 0.5136 0.7249 0.092 Uiso 1 1 calc R . .
H83 H 1.1166 0.4659 0.7094 0.092 Uiso 1 1 calc R . .
H93 H 1.2469 0.4200 0.6917 0.092 Uiso 1 1 calc R . .
C123 C 1.3354(4) 0.3454(4) 0.7857(3) 0.0749(19) Uani 1 1 d . . .
H103 H 1.3456 0.2985 0.8173 0.112 Uiso 1 1 calc R . .
H113 H 1.3418 0.4110 0.7909 0.112 Uiso 1 1 calc R . .
H123 H 1.3938 0.3116 0.7614 0.112 Uiso 1 1 calc R . .
C133 C 1.2962(4) 0.0016(3) 0.73674(18) 0.0461(11) Uani 1 1 d D . .
H133 H 1.2426 -0.0349 0.7384 0.055 Uiso 1 1 calc R . .
H143 H 1.3508 -0.0343 0.7635 0.055 Uiso 1 1 calc R . .
C143 C 1.3595(5) -0.0066(5) 0.6871(2) 0.0739(17) Uani 1 1 d D . .
H153 H 1.3061 0.0296 0.6605 0.111 Uiso 1 1 calc R . .
H163 H 1.3976 -0.0806 0.6827 0.111 Uiso 1 1 calc R . .
H173 H 1.4158 0.0258 0.6860 0.111 Uiso 1 1 calc R . .
C153 C 0.8988(4) -0.0003(3) 0.78526(17) 0.0441(11) Uani 1 1 d D . .
H183 H 0.9537 -0.0304 0.7585 0.053 Uiso 1 1 calc R . .
H193 H 0.8315 -0.0183 0.7833 0.053 Uiso 1 1 calc R . .
C163 C 0.9513(6) -0.0469(4) 0.8350(2) 0.085(2) Uani 1 1 d D . .
H203 H 1.0203 -0.0324 0.8362 0.127 Uiso 1 1 calc R . .
H213 H 0.9703 -0.1228 0.8397 0.127 Uiso 1 1 calc R . .
H223 H 0.8976 -0.0158 0.8613 0.127 Uiso 1 1 calc R . .
C173 C 0.6748(3) 0.3833(3) 0.79362(16) 0.0376(10) Uani 1 1 d . . .
H233 H 0.7143 0.4269 0.8033 0.045 Uiso 1 1 calc R . .
C183 C 0.6081(4) 0.4429(4) 0.7484(2) 0.0543(13) Uani 1 1 d . . .
H243 H 0.6599 0.4530 0.7211 0.082 Uiso 1 1 calc R . .
H253 H 0.5547 0.5113 0.7560 0.082 Uiso 1 1 calc R . .
H263 H 0.5662 0.4032 0.7386 0.082 Uiso 1 1 calc R . .
C193 C 0.5948(4) 0.3702(4) 0.83669(19) 0.0486(12) Uani 1 1 d . . .
H273 H 0.5563 0.3257 0.8289 0.073 Uiso 1 1 calc R . .
H283 H 0.5385 0.4390 0.8421 0.073 Uiso 1 1 calc R . .
H293 H 0.6379 0.3373 0.8669 0.073 Uiso 1 1 calc R . .
C203 C 0.8721(7) 0.1219(7) 0.5712(2) 0.116(3) Uani 1 1 d D E .
H303 H 0.7979 0.1350 0.5889 0.139 Uiso 1 1 calc R . .
H313 H 0.9071 0.0466 0.5675 0.139 Uiso 1 1 calc R . .
C213 C 0.8574(9) 0.1868(9) 0.5217(3) 0.163(4) Uani 1 1 d D . .
H323 H 0.8279 0.2621 0.5256 0.195 Uiso 0.543(19) 1 calc PR E 13
H333 H 0.8027 0.1740 0.5026 0.195 Uiso 0.543(19) 1 calc PR E 13
H373 H 0.8802 0.1369 0.4971 0.195 Uiso 0.457(19) 1 calc PR E 14
H383 H 0.7749 0.2256 0.5186 0.195 Uiso 0.457(19) 1 calc PR E 14
C223 C 0.9723(12) 0.1566(16) 0.4946(5) 0.133(8) Uani 0.543(19) 1 d PDU E 13
H343 H 0.9622 0.1846 0.4593 0.200 Uiso 0.543(19) 1 calc PR E 13
H353 H 1.0090 0.0801 0.4982 0.200 Uiso 0.543(19) 1 calc PR E 13
H363 H 1.0197 0.1856 0.5089 0.200 Uiso 0.543(19) 1 calc PR E 13
C22C C 0.9102(19) 0.2633(15) 0.5044(7) 0.143(10) Uani 0.457(19) 1 d PDU E 14
H393 H 0.8835 0.2986 0.4712 0.214 Uiso 0.457(19) 1 calc PR E 14
H403 H 0.9926 0.2273 0.5028 0.214 Uiso 0.457(19) 1 calc PR E 14
H413 H 0.8899 0.3152 0.5275 0.214 Uiso 0.457(19) 1 calc PR E 14
O14 O 0.9354(3) 0.6869(3) 0.86964(13) 0.0501(8) Uani 1 1 d . . .
O24 O 1.1085(2) 0.5792(2) 0.84696(11) 0.0418(7) Uani 1 1 d D . .
N14 N 0.8586(3) 0.5188(3) 0.72202(12) 0.0305(8) Uani 1 1 d . . .
N24 N 0.7417(3) 0.6824(3) 0.71620(13) 0.0341(8) Uani 1 1 d D . .
N34 N 0.9151(3) 0.4166(3) 0.82808(12) 0.0306(7) Uani 1 1 d . . .
N44 N 0.7961(3) 0.5181(3) 0.87860(13) 0.0331(8) Uani 1 1 d D . .
C14 C 0.8456(3) 0.6085(3) 0.79622(15) 0.0323(9) Uani 1 1 d . . .
H14 H 0.7887 0.6727 0.8085 0.039 Uiso 1 1 calc R . .
C24 C 0.8121(3) 0.6030(3) 0.74597(16) 0.0335(9) Uani 1 1 d . . .
C34 C 0.8127(3) 0.5483(3) 0.67436(15) 0.0342(10) Uani 1 1 d . . .
C44 C 0.7422(4) 0.6485(3) 0.67138(16) 0.0397(10) Uani 1 1 d . . .
H24 H 0.7000 0.6892 0.6433 0.048 Uiso 1 1 calc R . .
C54 C 0.8501(3) 0.5148(3) 0.83416(15) 0.0302(9) Uani 1 1 d . . .
C64 C 0.9026(3) 0.3530(3) 0.87098(15) 0.0331(9) Uani 1 1 d . . .
C74 C 0.8276(3) 0.4167(3) 0.90282(16) 0.0360(10) Uani 1 1 d . . .
H34 H 0.8025 0.3950 0.9350 0.043 Uiso 1 1 calc R . .
C84 C 0.9616(3) 0.6185(3) 0.79256(16) 0.0359(10) Uani 1 1 d . . .
H44 H 1.0190 0.5544 0.7812 0.043 Uiso 1 1 calc R . .
H54 H 0.9593 0.6785 0.7671 0.043 Uiso 1 1 calc R . .
C94 C 0.9975(4) 0.6340(3) 0.84048(17) 0.0365(10) Uani 1 1 d D . .
C104 C 0.8447(4) 0.4733(4) 0.63712(17) 0.0418(11) Uani 1 1 d . . .
H64 H 0.8315 0.4088 0.6530 0.050 Uiso 1 1 calc R . .
C114 C 0.9697(4) 0.4410(4) 0.62052(19) 0.0507(12) Uani 1 1 d . . .
H74 H 0.9849 0.5032 0.6052 0.076 Uiso 1 1 calc R . .
H84 H 0.9870 0.3916 0.5963 0.076 Uiso 1 1 calc R . .
H94 H 1.0171 0.4074 0.6494 0.076 Uiso 1 1 calc R . .
C124 C 0.7698(5) 0.5201(5) 0.5919(2) 0.0711(16) Uani 1 1 d . . .
H104 H 0.6905 0.5351 0.6025 0.107 Uiso 1 1 calc R . .
H114 H 0.7921 0.4700 0.5679 0.107 Uiso 1 1 calc R . .
H124 H 0.7790 0.5851 0.5765 0.107 Uiso 1 1 calc R . .
C134 C 0.6800(4) 0.7902(3) 0.72577(18) 0.0450(11) Uani 1 1 d D . .
H134 H 0.6659 0.7912 0.7620 0.054 Uiso 1 1 calc R . .
H144 H 0.6058 0.8178 0.7098 0.054 Uiso 1 1 calc R . .
C144 C 0.7438(5) 0.8595(4) 0.7063(2) 0.0624(14) Uani 1 1 d D . .
H154 H 0.8177 0.8321 0.7218 0.094 Uiso 1 1 calc R . .
H164 H 0.7009 0.9305 0.7143 0.094 Uiso 1 1 calc R . .
H174 H 0.7548 0.8614 0.6702 0.094 Uiso 1 1 calc R . .
C154 C 0.7137(3) 0.6098(4) 0.89989(17) 0.0421(11) Uani 1 1 d D . .
H184 H 0.7339 0.6719 0.8883 0.050 Uiso 1 1 calc R . .
H194 H 0.7167 0.5963 0.9366 0.050 Uiso 1 1 calc R . .
C164 C 0.5955(4) 0.6320(4) 0.8846(2) 0.0624(15) Uani 1 1 d D . .
H204 H 0.5920 0.6472 0.8483 0.094 Uiso 1 1 calc R . .
H214 H 0.5422 0.6925 0.8994 0.094 Uiso 1 1 calc R . .
H224 H 0.5753 0.5707 0.8961 0.094 Uiso 1 1 calc R . .
C174 C 0.9673(3) 0.2370(3) 0.87880(17) 0.0383(10) Uani 1 1 d . . .
H234 H 0.9622 0.2079 0.8482 0.046 Uiso 1 1 calc R . .
C184 C 1.0938(4) 0.2126(4) 0.8872(2) 0.0662(16) Uani 1 1 d . . .
H244 H 1.1256 0.2461 0.8586 0.099 Uiso 1 1 calc R . .
H254 H 1.1353 0.1366 0.8910 0.099 Uiso 1 1 calc R . .
H264 H 1.1003 0.2397 0.9174 0.099 Uiso 1 1 calc R . .
C194 C 0.9184(5) 0.1838(4) 0.92273(19) 0.0545(13) Uani 1 1 d . . .
H274 H 0.9241 0.2105 0.9531 0.082 Uiso 1 1 calc R . .
H284 H 0.9607 0.1080 0.9262 0.082 Uiso 1 1 calc R . .
H294 H 0.8387 0.1986 0.9172 0.082 Uiso 1 1 calc R . .
C204 C 1.1559(3) 0.5972(4) 0.88932(18) 0.0466(11) Uani 1 1 d D . .
H304 H 1.1055 0.5966 0.9191 0.056 Uiso 1 1 calc R . .
H314 H 1.1632 0.6665 0.8827 0.056 Uiso 1 1 calc R . .
C214 C 1.2698(4) 0.5126(4) 0.89836(19) 0.0590(14) Uani 1 1 d D . .
H324 H 1.3184 0.5113 0.8679 0.071 Uiso 1 1 calc R . .
H334 H 1.2615 0.4438 0.9061 0.071 Uiso 1 1 calc R . .
C224 C 1.3253(5) 0.5303(5) 0.9410(2) 0.0783(18) Uani 1 1 d D . .
H344 H 1.3345 0.5979 0.9331 0.117 Uiso 1 1 calc R . .
H354 H 1.3996 0.4741 0.9463 0.117 Uiso 1 1 calc R . .
H364 H 1.2776 0.5305 0.9713 0.117 Uiso 1 1 calc R . .
Fe3 Fe 0.54890(4) 0.02206(4) 0.117462(19) 0.02705(13) Uani 1 1 d . . .
O15 O 0.5581(3) -0.2928(3) 0.00529(13) 0.0510(8) Uani 1 1 d . . .
O25 O 0.3865(2) -0.1820(2) 0.02636(11) 0.0399(7) Uani 1 1 d D . .
N15 N 0.5808(3) -0.0200(3) 0.04765(12) 0.0297(7) Uani 1 1 d . . .
N25 N 0.6965(3) -0.1217(3) -0.00401(12) 0.0320(8) Uani 1 1 d D . .
N35 N 0.6364(3) -0.1228(3) 0.15282(12) 0.0312(8) Uani 1 1 d . . .
N45 N 0.7479(3) -0.2892(3) 0.15970(13) 0.0354(8) Uani 1 1 d D . .
C15 C 0.6492(3) -0.2133(3) 0.07764(15) 0.0286(9) Uani 1 1 d . . .
H15 H 0.7063 -0.2776 0.0654 0.034 Uiso 1 1 calc R . .
C25 C 0.6452(3) -0.1191(3) 0.04131(14) 0.0269(8) Uani 1 1 d . . .
C35 C 0.5932(3) 0.0422(3) 0.00352(15) 0.0321(9) Uani 1 1 d . . .
C45 C 0.6653(4) -0.0205(3) -0.02698(16) 0.0377(10) Uani 1 1 d . . .
H25 H 0.6906 0.0014 -0.0591 0.045 Uiso 1 1 calc R . .
C55 C 0.6788(3) -0.2072(3) 0.12953(14) 0.0264(8) Uani 1 1 d . . .
C65 C 0.6790(3) -0.1521(3) 0.20016(15) 0.0333(9) Uani 1 1 d . . .
C75 C 0.7477(4) -0.2537(3) 0.20410(16) 0.0386(10) Uani 1 1 d . . .
H35 H 0.7889 -0.2940 0.2325 0.046 Uiso 1 1 calc R . .
C85 C 0.5313(3) -0.2221(3) 0.08208(16) 0.0332(9) Uani 1 1 d . . .
H45 H 0.5331 -0.2825 0.1072 0.040 Uiso 1 1 calc R . .
H55 H 0.4744 -0.1580 0.0935 0.040 Uiso 1 1 calc R . .
C95 C 0.4971(3) -0.2362(3) 0.03330(16) 0.0347(10) Uani 1 1 d D . .
C105 C 0.5270(4) 0.1577(3) -0.00395(16) 0.0416(11) Uani 1 1 d . . .
H65 H 0.5322 0.1852 0.0271 0.050 Uiso 1 1 calc R . .
C115 C 0.4038(4) 0.1828(4) -0.0113(2) 0.0564(14) Uani 1 1 d . . .
H75 H 0.3955 0.1586 -0.0421 0.085 Uiso 1 1 calc R . .
H85 H 0.3626 0.2587 -0.0137 0.085 Uiso 1 1 calc R . .
H95 H 0.3731 0.1475 0.0169 0.085 Uiso 1 1 calc R . .
C125 C 0.5797(5) 0.2121(4) -0.0464(2) 0.0550(13) Uani 1 1 d . . .
H105 H 0.6581 0.1983 -0.0389 0.082 Uiso 1 1 calc R . .
H115 H 0.5363 0.2877 -0.0503 0.082 Uiso 1 1 calc R . .
H125 H 0.5786 0.1850 -0.0773 0.082 Uiso 1 1 calc R . .
C135 C 0.7795(3) -0.2143(3) -0.02499(17) 0.0400(10) Uani 1 1 d D . .
H135 H 0.7744 -0.2024 -0.0616 0.048 Uiso 1 1 calc R . .
H145 H 0.7607 -0.2766 -0.0122 0.048 Uiso 1 1 calc R . .
C145 C 0.8981(4) -0.2346(4) -0.0117(3) 0.0716(17) Uani 1 1 d D . .
H155 H 0.9142 -0.1706 -0.0213 0.107 Uiso 1 1 calc R . .
H165 H 0.9513 -0.2907 -0.0293 0.107 Uiso 1 1 calc R . .
H175 H 0.9061 -0.2557 0.0243 0.107 Uiso 1 1 calc R . .
C155 C 0.8104(3) -0.3982(3) 0.14961(18) 0.0409(11) Uani 1 1 d D . .
H185 H 0.8779 -0.4302 0.1704 0.049 Uiso 1 1 calc R . .
H195 H 0.8369 -0.3973 0.1143 0.049 Uiso 1 1 calc R . .
C165 C 0.7394(4) -0.4641(3) 0.1601(2) 0.0566(13) Uani 1 1 d D . .
H205 H 0.7176 -0.4696 0.1955 0.085 Uiso 1 1 calc R . .
H215 H 0.7830 -0.5343 0.1512 0.085 Uiso 1 1 calc R . .
H225 H 0.6713 -0.4317 0.1403 0.085 Uiso 1 1 calc R . .
C175 C 0.6472(4) -0.0737(4) 0.23700(15) 0.0394(10) Uani 1 1 d . . .
H235 H 0.6480 -0.0060 0.2184 0.047 Uiso 1 1 calc R . .
C185 C 0.5278(4) -0.0538(4) 0.25838(18) 0.0497(12) Uani 1 1 d . . .
H245 H 0.4749 -0.0313 0.2312 0.075 Uiso 1 1 calc R . .
H255 H 0.5067 0.0012 0.2799 0.075 Uiso 1 1 calc R . .
H265 H 0.5249 -0.1184 0.2778 0.075 Uiso 1 1 calc R . .
C195 C 0.7347(4) -0.1094(4) 0.27732(18) 0.0547(13) Uani 1 1 d . . .
H275 H 0.7366 -0.1762 0.2960 0.082 Uiso 1 1 calc R . .
H285 H 0.7143 -0.0566 0.3000 0.082 Uiso 1 1 calc R . .
H295 H 0.8095 -0.1182 0.2619 0.082 Uiso 1 1 calc R . .
C205 C 0.3403(3) -0.2000(4) -0.01651(16) 0.0440(11) Uani 1 1 d D . .
H305 H 0.3318 -0.2687 -0.0101 0.053 Uiso 1 1 calc R . .
H315 H 0.3915 -0.1998 -0.0460 0.053 Uiso 1 1 calc R . .
C215 C 0.2268(4) -0.1131(4) -0.02548(19) 0.0580(14) Uani 1 1 d D . .
H325 H 0.2371 -0.0454 -0.0346 0.070 Uiso 1 1 calc R . .
H335 H 0.1793 -0.1092 0.0054 0.070 Uiso 1 1 calc R . .
C225 C 0.1672(5) -0.1315(5) -0.0670(2) 0.0754(18) Uani 1 1 d D . .
H345 H 0.2087 -0.1253 -0.0987 0.113 Uiso 1 1 calc R . .
H355 H 0.0899 -0.0793 -0.0693 0.113 Uiso 1 1 calc R . .
H365 H 0.1647 -0.2019 -0.0598 0.113 Uiso 1 1 calc R . .
O16 O 0.6187(3) 0.3003(3) 0.20580(13) 0.0604(9) Uani 1 1 d . . .
O26 O 0.5733(3) 0.2083(3) 0.27355(12) 0.0643(10) Uani 1 1 d D . .
N16 N 0.6333(3) 0.1206(2) 0.11825(12) 0.0280(7) Uani 1 1 d . . .
N26 N 0.6331(3) 0.2802(2) 0.09713(12) 0.0305(8) Uani 1 1 d D . .
N36 N 0.3922(3) 0.1320(2) 0.12550(12) 0.0288(7) Uani 1 1 d . . .
N46 N 0.2646(3) 0.2912(2) 0.12413(12) 0.0315(8) Uani 1 1 d D . .
C16 C 0.4624(3) 0.2665(3) 0.14683(16) 0.0335(10) Uani 1 1 d . . .
H16 H 0.4347 0.3447 0.1400 0.040 Uiso 1 1 calc R . .
C26 C 0.5745(3) 0.2226(3) 0.12020(15) 0.0294(9) Uani 1 1 d . . .
C36 C 0.7352(3) 0.1125(3) 0.09269(15) 0.0311(9) Uani 1 1 d . . .
C46 C 0.7340(4) 0.2107(3) 0.07947(16) 0.0350(10) Uani 1 1 d . . .
H26 H 0.7923 0.2289 0.0612 0.042 Uiso 1 1 calc R . .
C56 C 0.3735(3) 0.2314(3) 0.13052(14) 0.0270(8) Uani 1 1 d . . .
C66 C 0.2871(3) 0.1296(3) 0.11599(15) 0.0283(9) Uani 1 1 d . . .
C76 C 0.2091(3) 0.2287(3) 0.11502(16) 0.0344(10) Uani 1 1 d . . .
H36 H 0.1307 0.2508 0.1091 0.041 Uiso 1 1 calc R . .
C86 C 0.4729(3) 0.2334(4) 0.20341(16) 0.0391(10) Uani 1 1 d . . .
H46 H 0.3996 0.2713 0.2198 0.047 Uiso 1 1 calc R . .
H56 H 0.4870 0.1577 0.2106 0.047 Uiso 1 1 calc R . .
C96 C 0.5646(4) 0.2532(4) 0.22628(18) 0.0430(11) Uani 1 1 d D . .
C106 C 0.8252(3) 0.0090(3) 0.08522(17) 0.0359(10) Uani 1 1 d . . .
H66 H 0.7867 -0.0370 0.0774 0.043 Uiso 1 1 calc R . .
C116 C 0.8897(4) -0.0434(4) 0.1323(2) 0.0560(13) Uani 1 1 d . . .
H76 H 0.9310 -0.0014 0.1403 0.084 Uiso 1 1 calc R . .
H86 H 0.9434 -0.1135 0.1274 0.084 Uiso 1 1 calc R . .
H96 H 0.8364 -0.0490 0.1598 0.084 Uiso 1 1 calc R . .
C126 C 0.9043(4) 0.0197(4) 0.04099(19) 0.0514(12) Uani 1 1 d . . .
H106 H 0.8621 0.0414 0.0103 0.077 Uiso 1 1 calc R . .
H116 H 0.9666 -0.0478 0.0391 0.077 Uiso 1 1 calc R . .
H126 H 0.9350 0.0725 0.0452 0.077 Uiso 1 1 calc R . .
C136 C 0.6005(4) 0.3944(3) 0.08904(17) 0.0417(11) Uani 1 1 d D . .
H136 H 0.6692 0.4115 0.0882 0.050 Uiso 1 1 calc R . .
H146 H 0.5509 0.4247 0.1172 0.050 Uiso 1 1 calc R . .
C146 C 0.5393(6) 0.4430(4) 0.0411(2) 0.0755(18) Uani 1 1 d D . .
H156 H 0.5849 0.4079 0.0136 0.113 Uiso 1 1 calc R . .
H166 H 0.5274 0.5177 0.0348 0.113 Uiso 1 1 calc R . .
H176 H 0.4660 0.4350 0.0437 0.113 Uiso 1 1 calc R . .
C156 C 0.2054(4) 0.4039(3) 0.12938(18) 0.0478(12) Uani 1 1 d D . .
H186 H 0.1570 0.4399 0.1005 0.057 Uiso 1 1 calc R . .
H196 H 0.2619 0.4366 0.1297 0.057 Uiso 1 1 calc R . .
C166 C 0.1338(5) 0.4176(4) 0.1764(2) 0.0722(17) Uani 1 1 d D . .
H206 H 0.0713 0.3942 0.1741 0.108 Uiso 1 1 calc R . .
H216 H 0.1032 0.4917 0.1811 0.108 Uiso 1 1 calc R . .
H226 H 0.1801 0.3758 0.2047 0.108 Uiso 1 1 calc R . .
C176 C 0.2740(3) 0.0319(3) 0.10828(16) 0.0347(10) Uani 1 1 d . . .
H236 H 0.3330 -0.0024 0.0833 0.042 Uiso 1 1 calc R . .
C186 C 0.2912(4) -0.0430(4) 0.15620(18) 0.0479(12) Uani 1 1 d . . .
H246 H 0.3660 -0.0577 0.1687 0.072 Uiso 1 1 calc R . .
H256 H 0.2860 -0.1085 0.1500 0.072 Uiso 1 1 calc R . .
H266 H 0.2327 -0.0113 0.1809 0.072 Uiso 1 1 calc R . .
C196 C 0.1567(4) 0.0566(4) 0.0878(2) 0.0532(13) Uani 1 1 d . . .
H276 H 0.0977 0.0920 0.1115 0.080 Uiso 1 1 calc R . .
H286 H 0.1493 -0.0087 0.0830 0.080 Uiso 1 1 calc R . .
H296 H 0.1484 0.1023 0.0560 0.080 Uiso 1 1 calc R . .
C206 C 0.6587(4) 0.2161(5) 0.30318(17) 0.0665(15) Uani 1 1 d D . .
H306 H 0.6819 0.2746 0.2876 0.080 Uiso 1 1 calc R . .
H316 H 0.7265 0.1504 0.3051 0.080 Uiso 1 1 calc R . .
C216 C 0.6094(5) 0.2347(4) 0.35333(18) 0.0669(15) Uani 1 1 d D . .
H326 H 0.5439 0.3022 0.3504 0.080 Uiso 1 1 calc R . .
H336 H 0.6663 0.2421 0.3732 0.080 Uiso 1 1 calc R . .
C226 C 0.5710(6) 0.1522(5) 0.3810(2) 0.0859(19) Uani 1 1 d D . .
H346 H 0.5116 0.1464 0.3626 0.129 Uiso 1 1 calc R . .
H356 H 0.5410 0.1709 0.4140 0.129 Uiso 1 1 calc R . .
H366 H 0.6350 0.0849 0.3845 0.129 Uiso 1 1 calc R . .
S1A S 0.90697(9) 0.42666(9) 0.04051(4) 0.0414(3) Uani 1 1 d D F .
F1A F 1.0705(11) 0.4915(11) 0.0141(2) 0.094(3) Uani 0.74(3) 1 d PDU F 1
F2A F 1.0049(7) 0.4539(9) -0.04728(18) 0.060(2) Uani 0.74(3) 1 d PDU F 1
F3A F 1.1112(7) 0.3307(6) 0.0036(3) 0.105(3) Uani 0.74(3) 1 d PDU F 1
F4A F 1.1095(13) 0.438(2) 0.0196(5) 0.072(6) Uani 0.26(3) 1 d PDU F 2
F5A F 0.9982(17) 0.4833(18) -0.0425(5) 0.060(7) Uani 0.26(3) 1 d PDU F 2
F6A F 1.076(2) 0.3228(9) -0.0100(9) 0.107(8) Uani 0.26(3) 1 d PDU F 2
O1A O 0.9549(3) 0.3857(3) 0.08853(11) 0.0571(9) Uani 1 1 d D . .
O2A O 0.8361(4) 0.5351(3) 0.03427(16) 0.0847(13) Uani 1 1 d D . .
O3A O 0.8643(4) 0.3622(4) 0.02018(13) 0.0863(14) Uani 1 1 d D . .
C1A C 1.0292(4) 0.4224(4) 0.00040(16) 0.0610(15) Uani 1 1 d D . .
S1B S 0.15789(10) 0.78526(9) 0.71940(5) 0.0502(3) Uani 1 1 d D . .
F1B F 0.3713(3) 0.7422(3) 0.73619(15) 0.0915(11) Uani 1 1 d D . .
F2B F 0.3046(3) 0.6317(2) 0.77534(16) 0.0977(12) Uani 1 1 d D . .
F3B F 0.2617(4) 0.7834(3) 0.79722(14) 0.1101(14) Uani 1 1 d D . .
O1B O 0.0670(3) 0.7805(3) 0.75212(19) 0.0982(15) Uani 1 1 d D . .
O2B O 0.1501(3) 0.8888(3) 0.69899(16) 0.0776(12) Uani 1 1 d D . .
O3B O 0.1842(4) 0.7132(3) 0.68346(17) 0.0954(14) Uani 1 1 d D . .
C1B C 0.2788(4) 0.7315(4) 0.75780(17) 0.0664(16) Uani 1 1 d D . .
S1C S 0.90068(12) 0.45977(12) 0.30037(5) 0.0664(4) Uani 1 1 d D . .
F1C F 0.7693(8) 0.4239(11) 0.3728(6) 0.164(7) Uani 0.469(14) 1 d PDU G 3
F2C F 0.9492(15) 0.3917(14) 0.3879(5) 0.197(8) Uani 0.469(14) 1 d PDU G 3
F3C F 0.9035(13) 0.2917(7) 0.3499(6) 0.153(6) Uani 0.469(14) 1 d PDU G 3
F4C F 0.7725(7) 0.3828(11) 0.3554(4) 0.133(5) Uani 0.531(14) 1 d PDU G 4
F5C F 0.8548(9) 0.4473(6) 0.3952(2) 0.101(4) Uani 0.531(14) 1 d PDU G 4
F6C F 0.9445(9) 0.2965(6) 0.3700(4) 0.112(4) Uani 0.531(14) 1 d PDU G 4
O1C O 1.0140(5) 0.4495(7) 0.3136(4) 0.097(3) Uani 0.584(14) 1 d PDU H 5
O2C O 0.9161(8) 0.3857(7) 0.2663(3) 0.117(4) Uani 0.584(14) 1 d PDU H 5
O3C O 0.8180(8) 0.5568(6) 0.2929(4) 0.101(4) Uani 0.584(14) 1 d PDU H 5
O4C O 1.0094(8) 0.4286(9) 0.2831(6) 0.117(6) Uani 0.416(14) 1 d PDU H 6
O5C O 0.8153(14) 0.4529(15) 0.2705(5) 0.181(9) Uani 0.416(14) 1 d PDU H 6
O6C O 0.8548(10) 0.5669(6) 0.3135(5) 0.081(4) Uani 0.416(14) 1 d PDU H 6
C1C C 0.8723(5) 0.3917(4) 0.3576(2) 0.088(2) Uani 1 1 d D G .
S1D S 0.59198(10) 0.87169(11) 0.56256(5) 0.0584(3) Uani 1 1 d D . .
F1D F 0.6515(5) 1.0151(4) 0.5872(3) 0.169(2) Uani 1 1 d D . .
F2D F 0.4770(4) 1.0666(3) 0.5687(2) 0.157(2) Uani 1 1 d D . .
F3D F 0.6110(5) 1.0394(4) 0.5122(2) 0.158(2) Uani 1 1 d D . .
O1D O 0.5522(3) 0.8481(3) 0.61161(12) 0.0811(12) Uani 1 1 d D . .
O2D O 0.7102(3) 0.8160(3) 0.55301(16) 0.0816(12) Uani 1 1 d D . .
O3D O 0.5186(3) 0.8764(4) 0.52558(14) 0.0948(14) Uani 1 1 d D . .
C1D C 0.5833(5) 1.0034(4) 0.5574(3) 0.104(2) Uani 1 1 d D . .
S1E S 0.33386(9) 0.61876(8) 0.15910(4) 0.0414(3) Uani 1 1 d D . .
F1E F 0.2444(4) 0.6206(3) 0.07655(12) 0.0888(11) Uani 1 1 d D . .
F2E F 0.1231(3) 0.6715(3) 0.13405(14) 0.0869(11) Uani 1 1 d D . .
F3E F 0.2039(3) 0.7739(2) 0.09757(11) 0.0714(9) Uani 1 1 d D . .
O1E O 0.4312(3) 0.6160(3) 0.12922(15) 0.0710(11) Uani 1 1 d D . .
O2E O 0.3291(3) 0.5190(2) 0.17853(12) 0.0491(8) Uani 1 1 d D . .
O3E O 0.2985(3) 0.6928(3) 0.19432(12) 0.0633(10) Uani 1 1 d D . .
C1E C 0.2201(4) 0.6746(3) 0.11538(16) 0.0545(13) Uani 1 1 d D . .
S1F S 0.58733(9) 0.97135(9) 0.83306(4) 0.0412(3) Uani 1 1 d D I .
F1F F 0.4033(10) 0.9277(12) 0.8547(3) 0.109(3) Uani 0.73(3) 1 d PDU I 7
F2F F 0.3943(9) 1.0737(6) 0.8735(4) 0.109(3) Uani 0.73(3) 1 d PDU I 7
F3F F 0.4908(8) 0.9285(10) 0.9179(2) 0.078(3) Uani 0.73(3) 1 d PDU I 7
F4F F 0.4387(19) 0.8922(14) 0.8610(7) 0.070(6) Uani 0.27(3) 1 d PDU I 8
F5F F 0.3717(10) 1.0569(13) 0.8608(8) 0.079(7) Uani 0.27(3) 1 d PDU I 8
F6F F 0.4783(15) 0.960(2) 0.9195(3) 0.048(5) Uani 0.27(3) 1 d PDU I 8
O1F O 0.6252(4) 1.0394(3) 0.85393(13) 0.0724(11) Uani 1 1 d D . .
O2F O 0.5441(3) 1.0096(3) 0.78403(11) 0.0568(9) Uani 1 1 d D . .
O3F O 0.6563(3) 0.8627(3) 0.84089(15) 0.0765(12) Uani 1 1 d D . .
C1F C 0.4629(4) 0.9743(4) 0.87127(16) 0.0701(17) Uani 1 1 d D . .

loop_
_atom_site_aniso_label
_atom_site_aniso_U_11
_atom_site_aniso_U_22
_atom_site_aniso_U_33
_atom_site_aniso_U_23
_atom_site_aniso_U_13
_atom_site_aniso_U_12
Fe1 0.0375(3) 0.0396(3) 0.0321(3) -0.0058(2) 0.0013(2) -0.0152(3)
O11 0.0525(18) 0.0478(18) 0.0381(18) 0.0027(14) 0.0026(14) -0.0107(15)
O21 0.151(4) 0.043(2) 0.050(2) -0.0076(17) 0.013(2) -0.028(2)
N11 0.0367(18) 0.040(2) 0.0355(19) -0.0060(15) 0.0021(14) -0.0151(15)
N21 0.0384(18) 0.045(2) 0.0392(19) -0.0134(16) 0.0087(15) -0.0201(16)
N31 0.0420(19) 0.042(2) 0.0294(19) -0.0038(15) -0.0011(15) -0.0162(16)
N41 0.047(2) 0.064(2) 0.036(2) -0.0172(17) 0.0062(16) -0.0301(19)
C11 0.040(2) 0.047(3) 0.030(2) -0.0097(18) 0.0018(17) -0.0186(19)
C21 0.034(2) 0.036(2) 0.036(2) -0.0073(17) 0.0038(17) -0.0175(17)
C31 0.037(2) 0.038(2) 0.041(2) -0.0047(19) -0.0020(18) -0.0140(18)
C41 0.039(2) 0.041(2) 0.046(3) -0.010(2) 0.0031(19) -0.0156(19)
C51 0.031(2) 0.043(3) 0.036(2) -0.0066(19) -0.0007(17) -0.0097(19)
C61 0.040(2) 0.041(2) 0.041(2) -0.0018(19) 0.0054(18) -0.0165(19)
C71 0.052(3) 0.059(3) 0.049(3) -0.012(2) 0.007(2) -0.032(2)
C81 0.052(3) 0.057(3) 0.031(2) -0.002(2) -0.0043(19) -0.016(2)
C91 0.052(3) 0.045(3) 0.047(3) 0.003(2) -0.004(2) -0.007(2)
C101 0.045(2) 0.054(3) 0.041(3) -0.004(2) -0.002(2) -0.023(2)
C111 0.060(3) 0.068(3) 0.044(3) -0.009(2) 0.002(2) -0.036(3)
C121 0.049(3) 0.069(3) 0.061(3) -0.012(3) -0.014(2) -0.019(2)
C131 0.049(3) 0.059(3) 0.055(3) -0.026(2) 0.014(2) -0.026(2)
C141 0.072(4) 0.061(4) 0.093(4) -0.031(3) -0.008(3) -0.021(3)
C151 0.072(3) 0.109(5) 0.053(3) -0.036(3) 0.010(3) -0.060(3)
C161 0.083(4) 0.138(6) 0.069(4) -0.022(4) -0.011(3) -0.067(4)
C171 0.070(3) 0.045(3) 0.047(3) -0.009(2) 0.013(2) -0.025(2)
C181 0.061(3) 0.112(5) 0.058(4) 0.010(3) 0.012(3) -0.045(3)
C191 0.084(4) 0.092(4) 0.046(3) 0.008(3) -0.009(3) -0.056(3)
C201 0.104(6) 0.066(5) 0.065(5) -0.004(4) 0.006(4) -0.037(4)
C211 0.073(6) 0.036(4) 0.124(7) -0.016(4) 0.004(5) -0.023(4)
C221 0.081(5) 0.079(6) 0.133(7) -0.009(5) -0.002(5) -0.037(5)
C20A 0.100(13) 0.097(12) 0.090(12) -0.009(9) -0.007(9) -0.029(9)
C21A 0.20(2) 0.18(2) 0.20(2) -0.035(12) -0.005(12) -0.068(14)
C22A 0.120(17) 0.118(17) 0.128(17) -0.019(10) -0.005(11) -0.053(11)
O12 0.0528(18) 0.0533(19) 0.0499(19) -0.0172(15) 0.0069(14) -0.0309(15)
O22 0.082(2) 0.050(2) 0.076(3) -0.0235(18) 0.0017(19) -0.0270(18)
N12 0.0357(18) 0.044(2) 0.036(2) -0.0075(16) -0.0019(15) -0.0137(15)
N22 0.0368(18) 0.051(2) 0.0372(19) -0.0061(16) 0.0041(15) -0.0153(16)
N32 0.0360(18) 0.038(2) 0.035(2) -0.0015(15) 0.0021(15) -0.0144(16)
N42 0.047(2) 0.097(3) 0.041(2) -0.025(2) -0.0109(19) 0.012(2)
C12 0.036(2) 0.052(3) 0.029(2) -0.0073(19) 0.0018(17) -0.0138(19)
C22 0.0289(19) 0.033(2) 0.041(2) -0.0063(17) 0.0001(17) -0.0081(16)
C32 0.035(2) 0.049(3) 0.047(3) -0.002(2) -0.0106(19) -0.015(2)
C42 0.029(2) 0.052(3) 0.052(3) -0.001(2) -0.0044(19) -0.0118(19)
C52 0.029(2) 0.051(3) 0.032(2) -0.006(2) 0.0001(17) -0.0087(19)
C62 0.047(2) 0.042(3) 0.043(3) -0.005(2) 0.003(2) -0.010(2)
C72 0.057(3) 0.081(4) 0.048(3) -0.009(3) -0.010(2) 0.026(3)
C82 0.042(2) 0.068(3) 0.050(3) -0.019(2) 0.001(2) -0.024(2)
C92 0.036(2) 0.052(3) 0.055(3) -0.019(2) 0.001(2) -0.020(2)
C102 0.044(3) 0.064(3) 0.050(3) -0.010(2) -0.011(2) -0.012(2)
C112 0.073(4) 0.066(4) 0.055(3) 0.001(3) -0.014(3) -0.008(3)
C122 0.062(3) 0.115(5) 0.090(4) -0.021(4) -0.031(3) -0.034(3)
C132 0.039(2) 0.062(3) 0.041(3) 0.001(2) 0.010(2) -0.010(2)
C142 0.070(3) 0.078(4) 0.067(4) 0.013(3) -0.006(3) -0.043(3)
C152 0.083(5) 0.158(8) 0.080(5) -0.050(5) -0.001(4) 0.041(5)
C162 0.073(7) 0.041(6) 0.012(4) 0.002(4) 0.002(4) 0.025(5)
C16B 0.29(2) 0.29(2) 0.29(2) -0.054(12) -0.004(11) -0.097(13)
C172 0.066(3) 0.042(3) 0.045(3) -0.006(2) 0.016(2) -0.009(2)
C182 0.056(3) 0.083(4) 0.084(4) -0.030(3) 0.011(3) -0.007(3)
C192 0.084(4) 0.061(4) 0.081(4) -0.031(3) -0.013(3) -0.003(3)
C202 0.138(6) 0.052(4) 0.093(5) -0.013(3) 0.013(4) -0.045(4)
C212 0.161(7) 0.067(4) 0.123(6) -0.020(4) 0.007(5) -0.059(5)
C222 0.159(13) 0.131(12) 0.188(14) -0.015(9) -0.005(10) -0.057(9)
C22B 0.171(13) 0.134(12) 0.174(14) -0.021(9) -0.007(9) -0.080(9)
Fe2 0.0280(3) 0.0284(3) 0.0336(3) -0.0053(2) 0.0006(2) -0.0117(2)
O13 0.091(3) 0.102(3) 0.064(3) -0.008(2) -0.012(2) -0.065(3)
O23 0.161(4) 0.152(4) 0.049(3) -0.003(3) -0.026(3) -0.114(4)
N13 0.0305(18) 0.034(2) 0.041(2) -0.0136(16) -0.0017(15) -0.0125(15)
N23 0.036(2) 0.038(2) 0.050(2) -0.0096(17) -0.0004(16) -0.0169(17)
N33 0.0322(19) 0.031(2) 0.038(2) -0.0040(16) -0.0019(15) -0.0150(16)
N43 0.044(2) 0.030(2) 0.043(2) -0.0034(16) -0.0021(17) -0.0215(17)
C13 0.031(2) 0.031(2) 0.036(2) -0.0098(19) -0.0011(18) -0.0124(18)
C23 0.028(2) 0.034(2) 0.036(2) -0.0069(19) 0.0013(17) -0.0105(18)
C33 0.030(2) 0.040(3) 0.048(3) -0.015(2) 0.0011(19) -0.014(2)
C43 0.026(2) 0.034(2) 0.059(3) -0.014(2) -0.001(2) -0.0093(19)
C53 0.031(2) 0.029(2) 0.033(2) -0.0066(18) -0.0065(18) -0.0085(19)
C63 0.028(2) 0.033(2) 0.038(2) -0.0041(19) -0.0022(18) -0.0128(18)
C73 0.034(2) 0.037(2) 0.043(3) -0.007(2) 0.0074(19) -0.0195(19)
C83 0.043(3) 0.043(3) 0.047(3) -0.014(2) -0.003(2) -0.017(2)
C93 0.051(3) 0.053(3) 0.042(3) -0.011(2) -0.005(2) -0.019(2)
C103 0.034(2) 0.042(3) 0.061(3) -0.029(2) 0.005(2) -0.016(2)
C113 0.066(3) 0.045(3) 0.083(4) -0.021(3) 0.020(3) -0.032(3)
C123 0.037(3) 0.057(4) 0.142(6) -0.045(4) -0.008(3) -0.016(3)
C133 0.037(2) 0.031(2) 0.066(3) -0.013(2) 0.000(2) -0.0052(19)
C143 0.055(3) 0.068(4) 0.085(4) -0.029(3) 0.024(3) -0.007(3)
C153 0.047(3) 0.030(3) 0.057(3) -0.003(2) -0.007(2) -0.017(2)
C163 0.148(6) 0.038(3) 0.061(4) 0.004(3) -0.039(4) -0.022(4)
C173 0.032(2) 0.040(3) 0.043(3) -0.004(2) -0.0017(19) -0.016(2)
C183 0.038(3) 0.053(3) 0.061(3) -0.004(3) 0.001(2) -0.007(2)
C193 0.033(2) 0.059(3) 0.056(3) -0.005(2) 0.006(2) -0.022(2)
C203 0.163(7) 0.165(7) 0.070(5) -0.006(5) -0.053(5) -0.110(6)
C213 0.154(9) 0.228(12) 0.127(8) -0.043(8) -0.074(7) -0.071(9)
C223 0.142(11) 0.169(12) 0.112(10) -0.048(8) -0.029(8) -0.066(9)
C22C 0.151(13) 0.132(13) 0.108(12) 0.002(9) 0.008(9) -0.021(9)
O14 0.0358(17) 0.060(2) 0.055(2) -0.0254(18) -0.0046(15) -0.0106(16)
O24 0.0355(17) 0.0457(18) 0.0443(18) -0.0124(15) -0.0061(14) -0.0117(14)
N14 0.0297(17) 0.033(2) 0.0308(19) -0.0055(15) -0.0034(14) -0.0125(15)
N24 0.0267(17) 0.031(2) 0.035(2) -0.0004(16) -0.0065(15) -0.0006(15)
N34 0.0324(18) 0.032(2) 0.0263(18) -0.0044(15) 0.0001(14) -0.0106(16)
N44 0.0332(18) 0.032(2) 0.034(2) -0.0049(16) 0.0008(15) -0.0123(16)
C14 0.034(2) 0.032(2) 0.033(2) -0.0078(18) 0.0011(18) -0.0128(19)
C24 0.031(2) 0.031(2) 0.039(2) -0.0060(19) 0.0063(18) -0.0140(19)
C34 0.032(2) 0.043(3) 0.031(2) -0.007(2) -0.0024(18) -0.016(2)
C44 0.040(2) 0.041(3) 0.034(3) -0.004(2) -0.0083(19) -0.009(2)
C54 0.030(2) 0.035(2) 0.031(2) -0.0092(19) -0.0018(17) -0.0155(19)
C64 0.038(2) 0.035(2) 0.030(2) 0.0014(19) -0.0044(19) -0.018(2)
C74 0.034(2) 0.046(3) 0.031(2) -0.002(2) -0.0024(18) -0.020(2)
C84 0.037(2) 0.036(2) 0.040(3) -0.005(2) -0.0010(19) -0.019(2)
C94 0.034(2) 0.034(2) 0.045(3) -0.005(2) -0.005(2) -0.016(2)
C104 0.042(3) 0.042(3) 0.046(3) -0.014(2) -0.001(2) -0.017(2)
C114 0.051(3) 0.054(3) 0.050(3) -0.019(2) 0.012(2) -0.021(2)
C124 0.062(3) 0.095(5) 0.056(3) -0.024(3) -0.021(3) -0.019(3)
C134 0.045(3) 0.034(3) 0.045(3) -0.006(2) 0.001(2) -0.003(2)
C144 0.066(3) 0.038(3) 0.075(4) -0.005(3) -0.001(3) -0.011(3)
C154 0.050(3) 0.041(3) 0.038(3) -0.019(2) 0.012(2) -0.017(2)
C164 0.039(3) 0.063(4) 0.079(4) -0.031(3) 0.009(3) -0.006(2)
C174 0.035(2) 0.036(3) 0.039(3) -0.003(2) -0.0027(19) -0.0072(19)
C184 0.053(3) 0.049(3) 0.078(4) 0.009(3) -0.002(3) -0.005(3)
C194 0.069(3) 0.031(3) 0.054(3) 0.004(2) 0.008(3) -0.014(2)
C204 0.042(3) 0.048(3) 0.053(3) -0.017(2) -0.007(2) -0.015(2)
C214 0.050(3) 0.073(4) 0.051(3) -0.021(3) -0.006(2) -0.013(3)
C224 0.056(3) 0.085(5) 0.087(5) -0.031(4) -0.018(3) -0.007(3)
Fe3 0.0268(3) 0.0253(3) 0.0305(3) -0.0043(2) -0.0017(2) -0.0109(2)
O15 0.0396(17) 0.053(2) 0.061(2) -0.0280(18) -0.0035(16) -0.0097(16)
O25 0.0335(16) 0.0455(18) 0.0412(18) -0.0138(14) -0.0030(13) -0.0118(14)
N15 0.0288(17) 0.031(2) 0.0318(19) -0.0034(15) -0.0027(14) -0.0144(15)
N25 0.0334(18) 0.032(2) 0.031(2) -0.0104(16) 0.0028(15) -0.0117(15)
N35 0.0346(18) 0.0283(19) 0.0311(19) -0.0011(15) -0.0014(15) -0.0133(15)
N45 0.038(2) 0.030(2) 0.036(2) -0.0046(16) -0.0025(16) -0.0104(16)
C15 0.025(2) 0.026(2) 0.033(2) -0.0035(17) -0.0033(17) -0.0074(17)
C25 0.025(2) 0.027(2) 0.029(2) -0.0034(17) -0.0055(16) -0.0096(17)
C35 0.032(2) 0.032(2) 0.029(2) 0.0005(19) -0.0036(18) -0.0098(19)
C45 0.044(3) 0.033(2) 0.031(2) 0.000(2) 0.000(2) -0.011(2)
C55 0.0245(19) 0.026(2) 0.029(2) -0.0028(17) -0.0049(16) -0.0086(17)
C65 0.036(2) 0.036(3) 0.031(2) -0.0008(19) -0.0049(18) -0.017(2)
C75 0.042(3) 0.039(3) 0.030(2) 0.0040(19) -0.0082(19) -0.011(2)
C85 0.030(2) 0.033(2) 0.039(2) -0.0050(19) -0.0013(18) -0.0146(18)
C95 0.034(2) 0.032(2) 0.040(3) -0.003(2) -0.006(2) -0.013(2)
C105 0.058(3) 0.036(3) 0.029(2) -0.0017(19) 0.004(2) -0.018(2)
C115 0.045(3) 0.049(3) 0.061(3) 0.008(3) -0.006(2) -0.006(2)
C125 0.065(3) 0.038(3) 0.054(3) 0.003(2) 0.007(3) -0.016(2)
C135 0.043(3) 0.038(3) 0.036(3) -0.014(2) 0.004(2) -0.010(2)
C145 0.048(3) 0.056(3) 0.111(5) -0.041(3) 0.016(3) -0.011(3)
C155 0.038(2) 0.027(2) 0.047(3) -0.004(2) -0.005(2) 0.0000(19)
C165 0.065(3) 0.035(3) 0.067(3) -0.020(2) 0.016(3) -0.014(2)
C175 0.053(3) 0.042(3) 0.025(2) -0.006(2) -0.003(2) -0.019(2)
C185 0.058(3) 0.044(3) 0.038(3) -0.008(2) -0.009(2) -0.007(2)
C195 0.071(3) 0.055(3) 0.039(3) -0.006(2) -0.012(2) -0.023(3)
C205 0.039(2) 0.058(3) 0.040(3) -0.011(2) -0.008(2) -0.020(2)
C215 0.051(3) 0.058(3) 0.055(3) -0.003(3) -0.021(3) -0.007(3)
C225 0.059(3) 0.083(4) 0.075(4) -0.018(3) -0.039(3) -0.005(3)
O16 0.069(2) 0.082(3) 0.052(2) -0.0017(18) -0.0207(17) -0.052(2)
O26 0.064(2) 0.106(3) 0.039(2) 0.0005(18) -0.0168(16) -0.051(2)
N16 0.0262(17) 0.0254(19) 0.0319(19) -0.0005(14) -0.0051(14) -0.0094(15)
N26 0.0303(18) 0.0258(18) 0.035(2) -0.0032(15) -0.0048(15) -0.0101(15)
N36 0.0267(17) 0.0280(19) 0.0322(19) -0.0059(15) 0.0011(14) -0.0104(14)
N46 0.0272(17) 0.0274(18) 0.040(2) -0.0085(15) -0.0055(14) -0.0076(15)
C16 0.033(2) 0.024(2) 0.045(3) -0.0073(19) -0.0024(19) -0.0112(18)
C26 0.031(2) 0.029(2) 0.034(2) -0.0035(18) -0.0043(17) -0.0174(19)
C36 0.023(2) 0.037(2) 0.037(2) -0.0054(19) -0.0021(17) -0.0146(18)
C46 0.034(2) 0.038(3) 0.039(2) -0.004(2) -0.0046(18) -0.020(2)
C56 0.028(2) 0.023(2) 0.030(2) -0.0061(16) -0.0058(16) -0.0074(17)
C66 0.025(2) 0.032(2) 0.030(2) -0.0018(18) -0.0018(16) -0.0140(18)
C76 0.030(2) 0.039(3) 0.039(2) -0.0097(19) -0.0050(18) -0.017(2)
C86 0.034(2) 0.051(3) 0.035(2) -0.016(2) 0.0015(19) -0.015(2)
C96 0.037(2) 0.045(3) 0.046(3) -0.017(2) -0.007(2) -0.008(2)
C106 0.025(2) 0.033(2) 0.051(3) -0.007(2) 0.0048(19) -0.0135(19)
C116 0.039(3) 0.051(3) 0.063(3) 0.001(3) 0.000(2) -0.004(2)
C126 0.045(3) 0.057(3) 0.053(3) -0.017(2) 0.005(2) -0.017(2)
C136 0.050(3) 0.032(3) 0.050(3) -0.008(2) 0.002(2) -0.023(2)
C146 0.119(5) 0.033(3) 0.060(4) 0.006(3) -0.019(3) -0.015(3)
C156 0.036(2) 0.027(2) 0.080(4) -0.015(2) -0.018(2) -0.0050(19)
C166 0.057(3) 0.055(3) 0.115(5) -0.044(3) 0.018(3) -0.023(3)
C176 0.029(2) 0.036(2) 0.046(3) -0.009(2) 0.0019(19) -0.0186(19)
C186 0.061(3) 0.040(3) 0.052(3) -0.006(2) 0.002(2) -0.031(2)
C196 0.045(3) 0.048(3) 0.079(4) -0.018(3) -0.009(3) -0.027(2)
C206 0.065(3) 0.098(4) 0.050(3) -0.012(3) -0.019(3) -0.042(3)
C216 0.073(4) 0.081(4) 0.048(3) -0.014(3) -0.006(3) -0.027(3)
C226 0.101(5) 0.097(5) 0.054(4) 0.017(3) -0.019(3) -0.038(4)
S1A 0.0423(6) 0.0426(7) 0.0356(6) -0.0032(5) -0.0009(5) -0.0126(5)
F1A 0.098(5) 0.144(7) 0.071(4) 0.023(4) -0.036(3) -0.087(5)
F2A 0.079(4) 0.091(5) 0.035(3) -0.006(3) -0.002(2) -0.060(3)
F3A 0.059(4) 0.150(6) 0.051(4) -0.004(3) 0.011(3) 0.018(3)
F4A 0.042(7) 0.122(12) 0.039(7) 0.010(7) -0.004(5) -0.022(8)
F5A 0.076(9) 0.069(10) 0.055(10) 0.001(6) -0.007(6) -0.054(7)
F6A 0.096(11) 0.121(12) 0.066(10) -0.034(8) 0.002(8) 0.009(8)
O1A 0.0398(18) 0.072(2) 0.0382(19) -0.0020(17) -0.0060(15) 0.0026(16)
O2A 0.091(3) 0.047(2) 0.079(3) -0.001(2) -0.005(2) 0.015(2)
O3A 0.138(4) 0.130(4) 0.043(2) -0.013(2) 0.013(2) -0.112(3)
C1A 0.054(3) 0.086(5) 0.046(3) -0.004(3) 0.000(3) -0.032(3)
S1B 0.0514(7) 0.0364(7) 0.0674(9) -0.0140(6) 0.0106(6) -0.0216(6)
F1B 0.058(2) 0.081(2) 0.131(3) 0.020(2) -0.012(2) -0.0326(18)
F2B 0.096(3) 0.051(2) 0.138(3) 0.028(2) -0.035(2) -0.0285(18)
F3B 0.164(4) 0.098(3) 0.077(3) -0.010(2) -0.033(3) -0.052(3)
O1B 0.074(3) 0.074(3) 0.145(4) -0.004(3) 0.024(3) -0.036(2)
O2B 0.075(3) 0.065(3) 0.104(3) 0.003(2) -0.016(2) -0.041(2)
O3B 0.108(3) 0.073(3) 0.111(4) -0.044(3) -0.018(3) -0.024(3)
C1B 0.092(5) 0.061(4) 0.054(4) -0.016(3) 0.016(3) -0.038(3)
S1C 0.0752(9) 0.0732(10) 0.0508(8) -0.0035(7) 0.0008(7) -0.0302(8)
F1C 0.170(10) 0.156(10) 0.160(10) -0.028(8) 0.078(8) -0.070(7)
F2C 0.233(12) 0.214(12) 0.149(9) -0.011(8) -0.089(8) -0.075(9)
F3C 0.168(10) 0.094(8) 0.214(12) 0.011(7) -0.016(8) -0.077(7)
F4C 0.099(6) 0.179(9) 0.153(8) -0.032(6) 0.053(5) -0.097(6)
F5C 0.123(7) 0.104(6) 0.048(4) -0.023(4) 0.006(4) -0.009(5)
F6C 0.145(7) 0.050(5) 0.115(7) 0.013(4) -0.013(5) -0.017(4)
O1C 0.073(5) 0.107(6) 0.124(7) -0.034(5) 0.012(4) -0.046(4)
O2C 0.121(7) 0.132(7) 0.092(6) -0.067(5) 0.009(5) -0.021(6)
O3C 0.078(6) 0.076(5) 0.085(6) 0.032(4) -0.001(5) 0.026(4)
O4C 0.111(8) 0.083(7) 0.131(10) -0.020(7) 0.079(7) -0.024(6)
O5C 0.192(13) 0.198(13) 0.165(12) -0.037(9) -0.067(9) -0.069(10)
O6C 0.066(7) 0.066(7) 0.096(8) 0.018(5) -0.016(6) -0.015(5)
C1C 0.081(5) 0.070(5) 0.106(6) -0.001(4) -0.003(4) -0.023(4)
S1D 0.0407(7) 0.0798(10) 0.0413(7) -0.0031(6) -0.0011(5) -0.0096(6)
F1D 0.193(6) 0.131(4) 0.205(6) -0.059(4) -0.047(5) -0.059(4)
F2D 0.139(4) 0.078(3) 0.201(5) -0.016(3) 0.030(4) 0.011(3)
F3D 0.179(5) 0.120(4) 0.158(5) 0.047(3) 0.014(4) -0.065(4)
O1D 0.064(2) 0.097(3) 0.049(2) 0.002(2) 0.0111(17) 0.000(2)
O2D 0.0402(19) 0.095(3) 0.098(3) -0.017(2) 0.0076(19) -0.0123(19)
O3D 0.069(2) 0.153(4) 0.059(2) -0.013(3) -0.020(2) -0.036(3)
C1D 0.087(5) 0.092(6) 0.106(6) -0.028(5) 0.005(4) -0.001(4)
S1E 0.0484(6) 0.0359(6) 0.0480(7) -0.0111(5) 0.0021(5) -0.0236(5)
F1E 0.146(3) 0.076(2) 0.055(2) -0.0103(18) -0.026(2) -0.048(2)
F2E 0.0544(19) 0.090(2) 0.109(3) 0.027(2) -0.0138(18) -0.0326(17)
F3E 0.098(2) 0.0450(18) 0.065(2) 0.0041(15) -0.0023(17) -0.0240(16)
O1E 0.065(2) 0.062(2) 0.090(3) -0.014(2) 0.030(2) -0.0333(19)
O2E 0.064(2) 0.0404(18) 0.054(2) 0.0069(15) -0.0179(16) -0.0326(16)
O3E 0.088(3) 0.055(2) 0.053(2) -0.0202(17) 0.0018(19) -0.029(2)
C1E 0.073(4) 0.039(3) 0.051(3) 0.009(2) -0.004(3) -0.025(3)
S1F 0.0388(6) 0.0451(7) 0.0388(7) -0.0064(5) -0.0028(5) -0.0140(5)
F1F 0.072(5) 0.210(8) 0.074(4) 0.012(5) -0.026(3) -0.091(5)
F2F 0.069(4) 0.146(6) 0.065(4) -0.029(4) 0.012(3) 0.017(4)
F3F 0.110(5) 0.102(6) 0.047(4) 0.003(3) -0.006(3) -0.073(4)
F4F 0.095(10) 0.066(9) 0.079(9) 0.007(6) -0.041(7) -0.059(7)
F5F 0.048(7) 0.106(11) 0.061(10) 0.011(7) 0.001(6) -0.014(7)
F6F 0.049(7) 0.084(10) 0.033(7) -0.016(5) 0.015(5) -0.049(6)
O1F 0.112(3) 0.081(3) 0.053(2) -0.008(2) 0.000(2) -0.069(3)
O2F 0.0482(19) 0.074(2) 0.0318(18) -0.0001(16) -0.0018(15) -0.0076(17)
O3F 0.080(3) 0.051(2) 0.076(3) -0.005(2) -0.008(2) 0.002(2)
C1F 0.070(4) 0.097(5) 0.048(4) -0.002(3) -0.009(3) -0.038(4)

loop_
_atom_type_symbol
_atom_type_description
_atom_type_scat_dispersion_real
_atom_type_scat_dispersion_imag
_atom_type_scat_source
C C 0.0033 0.0016 'International Tables Vol C Tables 4.2.6.8 and 6.1.1.4'
H H 0.0000 0.0000 'International Tables Vol C Tables 4.2.6.8 and 6.1.1.4'
F F 0.0171 0.0103 'International Tables Vol C Tables 4.2.6.8 and 6.1.1.4'
Fe Fe 0.3463 0.8444 'International Tables Vol C Tables 4.2.6.8 and 6.1.1.4'
N N 0.0061 0.0033 'International Tables Vol C Tables 4.2.6.8 and 6.1.1.4'
O O 0.0106 0.0060 'International Tables Vol C Tables 4.2.6.8 and 6.1.1.4'
S S 0.1246 0.1234 'International Tables Vol C Tables 4.2.6.8 and 6.1.1.4'

loop_
_geom_angle_atom_site_label_1
_geom_angle_atom_site_label_2
_geom_angle_atom_site_label_3
_geom_angle
N12 Fe1 N11 168.80(13)
N12 Fe1 N32 92.70(13)
N11 Fe1 N32 95.69(12)
N12 Fe1 N31 93.78(13)
N11 Fe1 N31 92.31(13)
N32 Fe1 N31 98.45(13)
N12 Fe1 O11 90.55(12)
N11 Fe1 O11 79.98(12)
N32 Fe1 O11 170.10(12)
N31 Fe1 O11 90.65(12)
N12 Fe1 O12 79.57(11)
N11 Fe1 O12 93.17(11)
N32 Fe1 O12 88.84(12)
N31 Fe1 O12 170.40(12)
O11 Fe1 O12 82.56(11)
C91 O11 Fe1 132.3(3)
C91 O21 C201 116.9(4)
C91 O21 C20A 111.8(8)
C21 N11 C31 106.4(3)
C21 N11 Fe1 117.5(2)
C31 N11 Fe1 133.8(3)
C21 N21 C41 106.8(3)
C21 N21 C131 128.5(3)
C41 N21 C131 124.6(3)
C51 N31 C61 106.4(3)
C51 N31 Fe1 116.9(3)
C61 N31 Fe1 136.4(3)
C51 N41 C71 106.8(3)
C51 N41 C151 129.8(4)
C71 N41 C151 123.2(4)
C51 C11 C21 112.5(3)
C51 C11 C81 114.6(3)
C21 C11 C81 111.0(3)
C51 C11 H11 106.0
C21 C11 H11 106.0
C81 C11 H11 106.0
N11 C21 N21 110.7(3)
N11 C21 C11 125.9(3)
N21 C21 C11 123.1(3)
C41 C31 N11 108.0(4)
C41 C31 C101 129.6(4)
N11 C31 C101 122.2(4)
C31 C41 N21 108.0(3)
C31 C41 H21 126.0
N21 C41 H21 126.0
N31 C51 N41 110.2(4)
N31 C51 C11 128.0(4)
N41 C51 C11 121.8(4)
C71 C61 N31 108.4(4)
C71 C61 C171 126.4(4)
N31 C61 C171 125.2(4)
C61 C71 N41 108.1(4)
C61 C71 H31 125.9
N41 C71 H31 125.9
C91 C81 C11 115.4(4)
C91 C81 H41 108.4
C11 C81 H41 108.4
C91 C81 H51 108.4
C11 C81 H51 108.4
H41 C81 H51 107.5
O11 C91 O21 122.2(4)
O11 C91 C81 127.0(4)
O21 C91 C81 110.7(4)
C31 C101 C121 111.8(4)
C31 C101 C111 109.6(4)
C121 C101 C111 111.0(4)
C31 C101 H61 108.1
C121 C101 H61 108.1
C111 C101 H61 108.1
C101 C111 H71 109.5
C101 C111 H81 109.5
H71 C111 H81 109.5
C101 C111 H91 109.5
H71 C111 H91 109.5
H81 C111 H91 109.5
C101 C121 H101 109.5
C101 C121 H111 109.5
H101 C121 H111 109.5
C101 C121 H121 109.5
H101 C121 H121 109.5
H111 C121 H121 109.5
N21 C131 C141 112.1(4)
N21 C131 H131 109.2
C141 C131 H131 109.2
N21 C131 H141 109.2
C141 C131 H141 109.2
H131 C131 H141 107.9
C131 C141 H151 109.5
C131 C141 H161 109.5
H151 C141 H161 109.5
C131 C141 H171 109.5
H151 C141 H171 109.5
H161 C141 H171 109.5
N41 C151 C161 111.1(4)
N41 C151 H181 109.4
C161 C151 H181 109.4
N41 C151 H191 109.4
C161 C151 H191 109.4
H181 C151 H191 108.0
C151 C161 H201 109.5
C151 C161 H211 109.5
H201 C161 H211 109.5
C151 C161 H221 109.5
H201 C161 H221 109.5
H211 C161 H221 109.5
C61 C171 C191 113.9(4)
C61 C171 C181 110.3(4)
C191 C171 C181 109.7(4)
C61 C171 H231 107.6
C191 C171 H231 107.6
C181 C171 H231 107.6
C171 C181 H241 109.5
C171 C181 H251 109.5
H241 C181 H251 109.5
C171 C181 H261 109.5
H241 C181 H261 109.5
H251 C181 H261 109.5
C171 C191 H271 109.5
C171 C191 H281 109.5
H271 C191 H281 109.5
C171 C191 H291 109.5
H271 C191 H291 109.5
H281 C191 H291 109.5
O21 C201 C211 110.0(5)
O21 C201 H301 109.7
C211 C201 H301 109.7
O21 C201 H311 109.7
C211 C201 H311 109.7
H301 C201 H311 108.2
C201 C211 C221 110.4(7)
C201 C211 H321 109.6
C221 C211 H321 109.6
C201 C211 H331 109.6
C221 C211 H331 109.6
H321 C211 H331 108.1
C211 C221 H341 109.5
C211 C221 H351 109.5
H341 C221 H351 109.5
C211 C221 H361 109.5
H341 C221 H361 109.5
H351 C221 H361 109.5
O21 C20A C21A 100.6(11)
O21 C20A H371 111.7
C21A C20A H371 111.7
O21 C20A H381 111.7
C21A C20A H381 111.7
H371 C20A H381 109.4
C20A C21A C22A 106.4(12)
C20A C21A H391 110.4
C22A C21A H391 110.5
C20A C21A H401 110.4
C22A C21A H401 110.4
H391 C21A H401 108.6
C21A C22A H411 109.5
C21A C22A H421 109.5
H411 C22A H421 109.5
C21A C22A H431 109.5
H411 C22A H431 109.5
H421 C22A H431 109.5
C92 O12 Fe1 134.2(3)
C92 O22 C202 116.5(4)
C22 N12 C32 107.0(3)
C22 N12 Fe1 117.5(2)
C32 N12 Fe1 131.6(3)
C22 N22 C42 107.5(3)
C22 N22 C132 128.7(3)
C42 N22 C132 123.6(3)
C52 N32 C62 106.8(3)
C52 N32 Fe1 116.5(3)
C62 N32 Fe1 135.4(3)
C52 N42 C72 107.3(4)
C52 N42 C152 128.7(4)
C72 N42 C152 123.8(4)
C52 C12 C22 114.1(3)
C52 C12 C82 113.4(3)
C22 C12 C82 111.7(3)
C52 C12 H12 105.5
C22 C12 H12 105.5
C82 C12 H12 105.5
N12 C22 N22 110.3(3)
N12 C22 C12 124.9(3)
N22 C22 C12 124.5(4)
C42 C32 N12 108.0(4)
C42 C32 C102 128.6(4)
N12 C32 C102 123.3(4)
C32 C42 N22 107.2(3)
C32 C42 H22 126.4
N22 C42 H22 126.4
N42 C52 N32 109.9(4)
N42 C52 C12 121.8(4)
N32 C52 C12 128.2(4)
C72 C62 N32 107.6(4)
C72 C62 C172 126.2(4)
N32 C62 C172 126.1(4)
C62 C72 N42 108.2(4)
C62 C72 H32 125.9
N42 C72 H32 125.9
C92 C82 C12 116.2(4)
C92 C82 H42 108.2
C12 C82 H42 108.2
C92 C82 H52 108.2
C12 C82 H52 108.2
H42 C82 H52 107.4
O12 C92 O22 123.1(4)
O12 C92 C82 127.0(4)
O22 C92 C82 109.8(4)
C32 C102 C122 111.5(4)
C32 C102 C112 111.3(4)
C122 C102 C112 111.9(5)
C32 C102 H62 107.3
C122 C102 H62 107.3
C112 C102 H62 107.3
C102 C112 H72 109.5
C102 C112 H82 109.5
H72 C112 H82 109.5
C102 C112 H92 109.5
H72 C112 H92 109.5
H82 C112 H92 109.5
C102 C122 H102 109.5
C102 C122 H112 109.5
H102 C122 H112 109.5
C102 C122 H122 109.5
H102 C122 H122 109.5
H112 C122 H122 109.5
N22 C132 C142 112.3(4)
N22 C132 H132 109.2
C142 C132 H132 109.2
N22 C132 H142 109.2
C142 C132 H142 109.2
H132 C132 H142 107.9
C132 C142 H152 109.5
C132 C142 H162 109.5
H152 C142 H162 109.5
C132 C142 H172 109.5
H152 C142 H172 109.5
H162 C142 H172 109.5
C162 C152 N42 109.6(7)
C16B C152 N42 105.6(11)
C162 C152 H182 109.8
N42 C152 H182 109.8
C162 C152 H192 109.8
N42 C152 H192 109.8
H182 C152 H192 108.2
C16B C152 H422 110.6
N42 C152 H422 110.6
C16B C152 H432 110.6
N42 C152 H432 110.6
H422 C152 H432 108.7
C152 C162 H202 109.5
C152 C162 H212 109.5
H202 C162 H212 109.5
C152 C162 H222 109.5
H202 C162 H222 109.5
H212 C162 H222 109.5
C152 C16B H442 109.5
C152 C16B H452 109.5
H442 C16B H452 109.5
C152 C16B H462 109.5
H442 C16B H462 109.5
H452 C16B H462 109.5
C62 C172 C182 110.8(4)
C62 C172 C192 112.8(4)
C182 C172 C192 108.4(4)
C62 C172 H232 108.2
C182 C172 H232 108.2
C192 C172 H232 108.2
C172 C182 H242 109.5
C172 C182 H252 109.5
H242 C182 H252 109.5
C172 C182 H262 109.5
H242 C182 H262 109.5
H252 C182 H262 109.5
C172 C192 H272 109.5
C172 C192 H282 109.5
H272 C192 H282 109.5
C172 C192 H292 109.5
H272 C192 H292 109.5
H282 C192 H292 109.5
O22 C202 C212 107.6(5)
O22 C202 H302 110.2
C212 C202 H302 110.2
O22 C202 H312 110.2
C212 C202 H312 110.2
H302 C202 H312 108.5
C202 C212 C222 108.3(8)
C202 C212 C22B 107.0(8)
C202 C212 H322 110.0
C222 C212 H322 110.0
C202 C212 H332 110.0
C222 C212 H332 110.0
H322 C212 H332 108.4
C202 C212 H372 110.3
C22B C212 H372 110.3
C202 C212 H382 110.3
C22B C212 H382 110.3
H372 C212 H382 108.6
C212 C222 H342 109.5
C212 C222 H352 109.5
H342 C222 H352 109.5
C212 C222 H362 109.5
H342 C222 H362 109.5
H352 C222 H362 109.5
C212 C22B H392 109.5
C212 C22B H402 109.5
H392 C22B H402 109.5
C212 C22B H412 109.5
H392 C22B H412 109.5
H402 C22B H412 109.5
N13 Fe2 N14 134.35(14)
N13 Fe2 N33 95.59(13)
N14 Fe2 N33 111.27(13)
N13 Fe2 N34 112.84(13)
N14 Fe2 N34 95.89(13)
N33 Fe2 N34 104.38(13)
C93 O23 C203 117.7(4)
C23 N13 C33 106.8(3)
C23 N13 Fe2 122.4(3)
C33 N13 Fe2 129.5(3)
C23 N23 C43 106.6(3)
C23 N23 C133 130.7(3)
C43 N23 C133 122.5(3)
C53 N33 C63 107.1(3)
C53 N33 Fe2 120.2(3)
C63 N33 Fe2 124.5(3)
C53 N43 C73 107.9(3)
C53 N43 C153 128.9(4)
C73 N43 C153 123.1(3)
C23 C13 C53 112.6(3)
C23 C13 C83 107.2(3)
C53 C13 C83 113.0(3)
C23 C13 H13 108.0
C53 C13 H13 108.0
C83 C13 H13 108.0
N13 C23 N23 110.0(3)
N13 C23 C13 126.2(4)
N23 C23 C13 123.4(4)
C43 C33 N13 109.3(4)
C43 C33 C103 128.4(4)
N13 C33 C103 122.3(4)
C33 C43 N23 107.2(4)
C33 C43 H23 126.4
N23 C43 H23 126.4
N33 C53 N43 110.4(3)
N33 C53 C13 124.6(4)
N43 C53 C13 124.9(4)
C73 C63 N33 107.2(4)
C73 C63 C173 130.3(4)
N33 C63 C173 122.5(3)
C63 C73 N43 107.4(4)
C63 C73 H33 126.3
N43 C73 H33 126.3
C93 C83 C13 114.8(4)
C93 C83 H43 108.6
C13 C83 H43 108.6
C93 C83 H53 108.6
C13 C83 H53 108.6
H43 C83 H53 107.5
O13 C93 O23 121.9(5)
O13 C93 C83 127.7(5)
O23 C93 C83 110.5(4)
C123 C103 C33 111.5(4)
C123 C103 C113 112.8(4)
C33 C103 C113 109.9(4)
C123 C103 H63 107.5
C33 C103 H63 107.5
C113 C103 H63 107.5
C103 C113 H73 109.5
C103 C113 H83 109.5
H73 C113 H83 109.5
C103 C113 H93 109.5
H73 C113 H93 109.5
H83 C113 H93 109.5
C103 C123 H103 109.5
C103 C123 H113 109.5
H103 C123 H113 109.5
C103 C123 H123 109.5
H103 C123 H123 109.5
H113 C123 H123 109.5
N23 C133 C143 112.7(4)
N23 C133 H133 109.0
C143 C133 H133 109.0
N23 C133 H143 109.0
C143 C133 H143 109.0
H133 C133 H143 107.8
C133 C143 H153 109.5
C133 C143 H163 109.5
H153 C143 H163 109.5
C133 C143 H173 109.5
H153 C143 H173 109.5
H163 C143 H173 109.5
N43 C153 C163 110.7(4)
N43 C153 H183 109.5
C163 C153 H183 109.5
N43 C153 H193 109.5
C163 C153 H193 109.5
H183 C153 H193 108.1
C153 C163 H203 109.5
C153 C163 H213 109.5
H203 C163 H213 109.5
C153 C163 H223 109.5
H203 C163 H223 109.5
H213 C163 H223 109.5
C63 C173 C183 112.7(4)
C63 C173 C193 112.0(4)
C183 C173 C193 109.8(4)
C63 C173 H233 107.3
C183 C173 H233 107.3
C193 C173 H233 107.3
C173 C183 H243 109.5
C173 C183 H253 109.5
H243 C183 H253 109.5
C173 C183 H263 109.5
H243 C183 H263 109.5
H253 C183 H263 109.5
C173 C193 H273 109.5
C173 C193 H283 109.5
H273 C193 H283 109.5
C173 C193 H293 109.5
H273 C193 H293 109.5
H283 C193 H293 109.5
O23 C203 C213 107.4(5)
O23 C203 H303 110.2
C213 C203 H303 110.2
O23 C203 H313 110.2
C213 C203 H313 110.2
H303 C203 H313 108.5
C22C C213 C203 125.4(9)
C22C C213 C223 58.0(11)
C203 C213 C223 107.9(9)
C22C C213 H323 52.1
C203 C213 H323 110.1
C223 C213 H323 110.1
C22C C213 H333 124.4
C203 C213 H333 110.1
C223 C213 H333 110.1
H323 C213 H333 108.4
C22C C213 H373 106.0
C203 C213 H373 106.0
C223 C213 H373 57.8
H323 C213 H373 143.9
H333 C213 H373 56.5
C22C C213 H383 106.0
C203 C213 H383 106.0
C223 C213 H383 145.5
H323 C213 H383 63.0
H333 C213 H383 50.4
H373 C213 H383 106.3
C213 C223 H343 109.5
C213 C223 H353 109.5
H343 C223 H353 109.5
C213 C223 H363 109.5
H343 C223 H363 109.5
H353 C223 H363 109.5
C213 C22C H393 109.5
C213 C22C H403 109.5
H393 C22C H403 109.5
C213 C22C H413 109.5
H393 C22C H413 109.5
H403 C22C H413 109.5
C94 O24 C204 116.0(3)
C24 N14 C34 106.5(3)
C24 N14 Fe2 122.2(3)
C34 N14 Fe2 129.9(3)
C24 N24 C44 108.1(3)
C24 N24 C134 128.1(4)
C44 N24 C134 123.6(4)
C54 N34 C64 107.2(3)
C54 N34 Fe2 119.4(3)
C64 N34 Fe2 125.6(3)
C54 N44 C74 107.9(3)
C54 N44 C154 128.7(3)
C74 N44 C154 123.4(4)
C24 C14 C54 113.6(3)
C24 C14 C84 109.9(3)
C54 C14 C84 108.8(3)
C24 C14 H14 108.1
C54 C14 H14 108.1
C84 C14 H14 108.1
N24 C24 N14 109.8(4)
N24 C24 C14 125.9(4)
N14 C24 C14 123.9(4)
C44 C34 N14 107.7(4)
C44 C34 C104 130.8(4)
N14 C34 C104 121.6(4)
C34 C44 N24 108.0(4)
C34 C44 H24 126.0
N24 C44 H24 126.0
N34 C54 N44 110.7(3)
N34 C54 C14 123.2(3)
N44 C54 C14 126.0(4)
C74 C64 N34 107.6(4)
C74 C64 C174 129.7(4)
N34 C64 C174 122.6(4)
C64 C74 N44 106.6(4)
C64 C74 H34 126.7
N44 C74 H34 126.7
C94 C84 C14 113.6(3)
C94 C84 H44 108.8
C14 C84 H44 108.8
C94 C84 H54 108.8
C14 C84 H54 108.8
H44 C84 H54 107.7
O14 C94 O24 124.4(4)
O14 C94 C84 124.6(4)
O24 C94 C84 111.0(4)
C34 C104 C124 110.5(4)
C34 C104 C114 112.3(4)
C124 C104 C114 110.0(4)
C34 C104 H64 108.0
C124 C104 H64 108.0
C114 C104 H64 108.0
C104 C114 H74 109.5
C104 C114 H84 109.5
H74 C114 H84 109.5
C104 C114 H94 109.5
H74 C114 H94 109.5
H84 C114 H94 109.5
C104 C124 H104 109.5
C104 C124 H114 109.5
H104 C124 H114 109.5
C104 C124 H124 109.5
H104 C124 H124 109.5
H114 C124 H124 109.5
N24 C134 C144 111.9(4)
N24 C134 H134 109.2
C144 C134 H134 109.2
N24 C134 H144 109.2
C144 C134 H144 109.2
H134 C134 H144 107.9
C134 C144 H154 109.5
C134 C144 H164 109.5
H154 C144 H164 109.5
C134 C144 H174 109.5
H154 C144 H174 109.5
H164 C144 H174 109.5
N44 C154 C164 110.8(3)
N44 C154 H184 109.5
C164 C154 H184 109.5
N44 C154 H194 109.5
C164 C154 H194 109.5
H184 C154 H194 108.1
C154 C164 H204 109.5
C154 C164 H214 109.5
H204 C164 H214 109.5
C154 C164 H224 109.5
H204 C164 H224 109.5
H214 C164 H224 109.5
C64 C174 C194 111.4(4)
C64 C174 C184 110.5(4)
C194 C174 C184 109.5(4)
C64 C174 H234 108.4
C194 C174 H234 108.4
C184 C174 H234 108.4
C174 C184 H244 109.5
C174 C184 H254 109.5
H244 C184 H254 109.5
C174 C184 H264 109.5
H244 C184 H264 109.5
H254 C184 H264 109.5
C174 C194 H274 109.5
C174 C194 H284 109.5
H274 C194 H284 109.5
C174 C194 H294 109.5
H274 C194 H294 109.5
H284 C194 H294 109.5
O24 C204 C214 108.7(3)
O24 C204 H304 109.9
C214 C204 H304 109.9
O24 C204 H314 109.9
C214 C204 H314 109.9
H304 C204 H314 108.3
C204 C214 C224 110.8(4)
C204 C214 H324 109.5
C224 C214 H324 109.5
C204 C214 H334 109.5
C224 C214 H334 109.5
H324 C214 H334 108.1
C214 C224 H344 109.5
C214 C224 H354 109.5
H344 C224 H354 109.5
C214 C224 H364 109.5
H344 C224 H364 109.5
H354 C224 H364 109.5
N36 Fe3 N35 135.33(13)
N36 Fe3 N15 112.51(13)
N35 Fe3 N15 95.42(13)
N36 Fe3 N16 95.54(12)
N35 Fe3 N16 110.98(13)
N15 Fe3 N16 104.34(13)
C95 O25 C205 116.1(3)
C25 N15 C35 106.1(3)
C25 N15 Fe3 119.9(3)
C35 N15 Fe3 127.1(3)
C25 N25 C45 107.4(3)
C25 N25 C135 127.7(3)
C45 N25 C135 124.7(3)
C55 N35 C65 107.0(3)
C55 N35 Fe3 122.7(3)
C65 N35 Fe3 129.5(3)
C55 N45 C75 106.7(3)
C55 N45 C155 128.6(3)
C75 N45 C155 124.7(4)
C25 C15 C55 112.7(3)
C25 C15 C85 109.4(3)
C55 C15 C85 107.0(3)
C25 C15 H15 109.2
C55 C15 H15 109.2
C85 C15 H15 109.2
N15 C25 N25 110.1(3)
N15 C25 C15 124.4(3)
N25 C25 C15 125.2(3)
C45 C35 N15 108.1(4)
C45 C35 C105 131.0(4)
N15 C35 C105 120.9(4)
C35 C45 N25 108.3(4)
C35 C45 H25 125.8
N25 C45 H25 125.8
N35 C55 N45 110.2(3)
N35 C55 C15 125.4(3)
N45 C55 C15 124.3(3)
C75 C65 N35 108.0(4)
C75 C65 C175 131.2(4)
N35 C65 C175 120.9(4)
C65 C75 N45 108.1(4)
C65 C75 H35 126.0
N45 C75 H35 126.0
C95 C85 C15 111.5(3)
C95 C85 H45 109.3
C15 C85 H45 109.3
C95 C85 H55 109.3
C15 C85 H55 109.3
H45 C85 H55 108.0
O15 C95 O25 123.8(4)
O15 C95 C85 125.0(4)
O25 C95 C85 111.1(4)
C35 C105 C115 112.0(4)
C35 C105 C125 110.6(4)
C115 C105 C125 112.1(4)
C35 C105 H65 107.3
C115 C105 H65 107.3
C125 C105 H65 107.3
C105 C115 H75 109.5
C105 C115 H85 109.5
H75 C115 H85 109.5
C105 C115 H95 109.5
H75 C115 H95 109.5
H85 C115 H95 109.5
C105 C125 H105 109.5
C105 C125 H115 109.5
H105 C125 H115 109.5
C105 C125 H125 109.5
H105 C125 H125 109.5
H115 C125 H125 109.5
N25 C135 C145 111.6(4)
N25 C135 H135 109.3
C145 C135 H135 109.3
N25 C135 H145 109.3
C145 C135 H145 109.3
H135 C135 H145 108.0
C135 C145 H155 109.5
C135 C145 H165 109.5
H155 C145 H165 109.5
C135 C145 H175 109.5
H155 C145 H175 109.5
H165 C145 H175 109.5
N45 C155 C165 112.5(3)
N45 C155 H185 109.1
C165 C155 H185 109.1
N45 C155 H195 109.1
C165 C155 H195 109.1
H185 C155 H195 107.8
C155 C165 H205 109.5
C155 C165 H215 109.5
H205 C165 H215 109.5
C155 C165 H225 109.5
H205 C165 H225 109.5
H215 C165 H225 109.5
C65 C175 C185 110.8(4)
C65 C175 C195 110.7(4)
C185 C175 C195 112.5(4)
C65 C175 H235 107.5
C185 C175 H235 107.5
C195 C175 H235 107.5
C175 C185 H245 109.5
C175 C185 H255 109.5
H245 C185 H255 109.5
C175 C185 H265 109.5
H245 C185 H265 109.5
H255 C185 H265 109.5
C175 C195 H275 109.5
C175 C195 H285 109.5
H275 C195 H285 109.5
C175 C195 H295 109.5
H275 C195 H295 109.5
H285 C195 H295 109.5
O25 C205 C215 107.4(3)
O25 C205 H305 110.2
C215 C205 H305 110.2
O25 C205 H315 110.2
C215 C205 H315 110.2
H305 C205 H315 108.5
C205 C215 C225 110.9(4)
C205 C215 H325 109.5
C225 C215 H325 109.5
C205 C215 H335 109.5
C225 C215 H335 109.5
H325 C215 H335 108.1
C215 C225 H345 109.5
C215 C225 H355 109.5
H345 C225 H355 109.5
C215 C225 H365 109.5
H345 C225 H365 109.5
H355 C225 H365 109.5
C96 O26 C206 118.1(4)
C26 N16 C36 107.1(3)
C26 N16 Fe3 119.5(2)
C36 N16 Fe3 125.3(3)
C26 N26 C46 106.8(3)
C26 N26 C136 129.3(3)
C46 N26 C136 123.9(3)
C56 N36 C66 106.5(3)
C56 N36 Fe3 123.3(2)
C66 N36 Fe3 128.8(2)
C56 N46 C76 108.3(3)
C56 N46 C156 128.6(3)
C76 N46 C156 122.9(3)
C26 C16 C56 113.0(3)
C26 C16 C86 111.2(3)
C56 C16 C86 107.1(3)
C26 C16 H16 108.5
C56 C16 H16 108.5
C86 C16 H16 108.5
N16 C26 N26 110.4(3)
N16 C26 C16 125.1(3)
N26 C26 C16 124.4(3)
C46 C36 N16 107.5(3)
C46 C36 C106 130.3(4)
N16 C36 C106 122.2(3)
C36 C46 N26 108.2(4)
C36 C46 H26 125.9
N26 C46 H26 125.9
N46 C56 N36 110.3(3)
N46 C56 C16 125.5(3)
N36 C56 C16 123.8(3)
C76 C66 N36 107.7(3)
C76 C66 C176 130.2(3)
N36 C66 C176 122.2(3)
C66 C76 N46 107.3(3)
C66 C76 H36 126.4
N46 C76 H36 126.4
C96 C86 C16 115.3(4)
C96 C86 H46 108.4
C16 C86 H46 108.4
C96 C86 H56 108.4
C16 C86 H56 108.4
H46 C86 H56 107.5
O16 C96 O26 126.1(4)
O16 C96 C86 125.5(4)
O26 C96 C86 108.3(4)
C36 C106 C116 111.1(4)
C36 C106 C126 111.5(4)
C116 C106 C126 111.8(4)
C36 C106 H66 107.4
C116 C106 H66 107.4
C126 C106 H66 107.4
C106 C116 H76 109.5
C106 C116 H86 109.5
H76 C116 H86 109.5
C106 C116 H96 109.5
H76 C116 H96 109.5
H86 C116 H96 109.5
C106 C126 H106 109.5
C106 C126 H116 109.5
H106 C126 H116 109.5
C106 C126 H126 109.5
H106 C126 H126 109.5
H116 C126 H126 109.5
N26 C136 C146 111.7(4)
N26 C136 H136 109.3
C146 C136 H136 109.3
N26 C136 H146 109.3
C146 C136 H146 109.3
H136 C136 H146 107.9
C136 C146 H156 109.5
C136 C146 H166 109.5
H156 C146 H166 109.5
C136 C146 H176 109.5
H156 C146 H176 109.5
H166 C146 H176 109.5
N46 C156 C166 111.1(4)
N46 C156 H186 109.4
C166 C156 H186 109.4
N46 C156 H196 109.4
C166 C156 H196 109.4
H186 C156 H196 108.0
C156 C166 H206 109.5
C156 C166 H216 109.5
H206 C166 H216 109.5
C156 C166 H226 109.5
H206 C166 H226 109.5
H216 C166 H226 109.5
C66 C176 C186 110.6(4)
C66 C176 C196 110.5(3)
C186 C176 C196 110.5(4)
C66 C176 H236 108.4
C186 C176 H236 108.4
C196 C176 H236 108.4
C176 C186 H246 109.5
C176 C186 H256 109.5
H246 C186 H256 109.5
C176 C186 H266 109.5
H246 C186 H266 109.5
H256 C186 H266 109.5
C176 C196 H276 109.5
C176 C196 H286 109.5
H276 C196 H286 109.5
C176 C196 H296 109.5
H276 C196 H296 109.5
H286 C196 H296 109.5
O26 C206 C216 108.2(4)
O26 C206 H306 110.1
C216 C206 H306 110.1
O26 C206 H316 110.1
C216 C206 H316 110.1
H306 C206 H316 108.4
C206 C216 C226 115.6(5)
C206 C216 H326 108.4
C226 C216 H326 108.4
C206 C216 H336 108.4
C226 C216 H336 108.4
H326 C216 H336 107.4
C216 C226 H346 109.5
C216 C226 H356 109.5
H346 C226 H356 109.5
C216 C226 H366 109.5
H346 C226 H366 109.5
H356 C226 H366 109.5
O3A S1A O2A 114.2(3)
O3A S1A O1A 115.4(2)
O2A S1A O1A 115.4(2)
O3A S1A C1A 103.0(2)
O2A S1A C1A 103.4(2)
O1A S1A C1A 103.0(2)
F4A C1A F5A 111.7(10)
F3A C1A F2A 107.8(6)
F4A C1A F6A 105.1(9)
F5A C1A F6A 106.6(10)
F3A C1A F1A 107.5(6)
F2A C1A F1A 105.9(5)
F4A C1A S1A 116.7(7)
F3A C1A S1A 114.2(4)
F5A C1A S1A 110.9(9)
F2A C1A S1A 113.5(4)
F6A C1A S1A 105.0(8)
F1A C1A S1A 107.5(5)
O1B S1B O2B 114.8(2)
O1B S1B O3B 112.1(3)
O2B S1B O3B 114.6(3)
O1B S1B C1B 104.2(3)
O2B S1B C1B 106.4(2)
O3B S1B C1B 103.3(2)
F2B C1B F1B 107.6(4)
F2B C1B F3B 106.9(4)
F1B C1B F3B 102.6(4)
F2B C1B S1B 113.8(3)
F1B C1B S1B 114.3(3)
F3B C1B S1B 110.8(4)
O3C S1C O2C 119.9(6)
O4C S1C O5C 119.0(8)
O3C S1C O1C 119.2(6)
O2C S1C O1C 107.3(5)
O4C S1C O6C 114.1(7)
O5C S1C O6C 105.7(8)
O4C S1C C1C 117.1(6)
O3C S1C C1C 109.3(4)
O2C S1C C1C 102.0(4)
O5C S1C C1C 99.0(7)
O1C S1C C1C 95.0(4)
O6C S1C C1C 99.2(5)
F6C C1C F5C 110.2(7)
F6C C1C F4C 105.7(7)
F5C C1C F4C 102.4(7)
F1C C1C F2C 117.5(10)
F1C C1C F3C 108.5(8)
F2C C1C F3C 105.3(8)
F1C C1C S1C 115.2(7)
F6C C1C S1C 116.6(6)
F5C C1C S1C 112.1(4)
F4C C1C S1C 108.7(6)
F2C C1C S1C 103.7(7)
F3C C1C S1C 105.6(7)
O3D S1D O1D 113.1(2)
O3D S1D O2D 115.8(3)
O1D S1D O2D 114.9(2)
O3D S1D C1D 102.9(3)
O1D S1D C1D 105.7(3)
O2D S1D C1D 102.3(3)
F1D C1D F3D 105.4(6)
F1D C1D F2D 107.6(6)
F3D C1D F2D 107.9(5)
F1D C1D S1D 112.7(5)
F3D C1D S1D 112.9(4)
F2D C1D S1D 110.1(4)
O1E S1E O2E 115.4(2)
O1E S1E O3E 115.9(2)
O2E S1E O3E 114.0(2)
O1E S1E C1E 103.5(2)
O2E S1E C1E 103.56(19)
O3E S1E C1E 101.9(2)
F2E C1E F3E 107.9(4)
F2E C1E F1E 105.2(4)
F3E C1E F1E 107.5(4)
F2E C1E S1E 113.7(3)
F3E C1E S1E 111.7(3)
F1E C1E S1E 110.4(3)
O1F S1F O3F 116.3(3)
O1F S1F O2F 115.0(2)
O3F S1F O2F 114.9(2)
O1F S1F C1F 102.9(2)
O3F S1F C1F 101.5(2)
O2F S1F C1F 103.4(2)
F5F C1F F6F 108.7(10)
F1F C1F F2F 107.1(6)
F1F C1F F3F 107.2(6)
F2F C1F F3F 107.6(6)
F5F C1F F4F 105.1(9)
F6F C1F F4F 107.3(9)
F5F C1F S1F 115.4(8)
F1F C1F S1F 114.1(5)
F6F C1F S1F 114.2(7)
F2F C1F S1F 109.5(5)
F3F C1F S1F 111.1(5)
F4F C1F S1F 105.4(8)

loop_
_geom_bond_atom_site_label_1
_geom_bond_atom_site_label_2
_geom_bond_distance
Fe1 N12 2.133(3)
Fe1 N11 2.136(3)
Fe1 N32 2.137(3)
Fe1 N31 2.154(3)
Fe1 O11 2.252(3)
Fe1 O12 2.303(3)
O11 C91 1.218(5)
O21 C91 1.342(5)
O21 C201 1.473(6)
O21 C20A 1.487(9)
N11 C21 1.335(5)
N11 C31 1.395(5)
N21 C21 1.347(5)
N21 C41 1.381(5)
N21 C131 1.470(5)
N31 C51 1.340(5)
N31 C61 1.392(5)
N41 C51 1.368(5)
N41 C71 1.372(5)
N41 C151 1.462(6)
C11 C51 1.498(6)
C11 C21 1.513(5)
C11 C81 1.551(6)
C11 H11 1.0000
C31 C41 1.347(6)
C31 C101 1.499(6)
C41 H21 0.9500
C61 C71 1.354(6)
C61 C171 1.518(6)
C71 H31 0.9500
C81 C91 1.486(6)
C81 H41 0.9900
C81 H51 0.9900
C101 C121 1.513(6)
C101 C111 1.520(6)
C101 H61 1.0000
C111 H71 0.9800
C111 H81 0.9800
C111 H91 0.9800
C121 H101 0.9800
C121 H111 0.9800
C121 H121 0.9800
C131 C141 1.511(6)
C131 H131 0.9900
C131 H141 0.9900
C141 H151 0.9800
C141 H161 0.9800
C141 H171 0.9800
C151 C161 1.518(6)
C151 H181 0.9900
C151 H191 0.9900
C161 H201 0.9800
C161 H211 0.9800
C161 H221 0.9800
C171 C191 1.518(7)
C171 C181 1.522(7)
C171 H231 1.0000
C181 H241 0.9800
C181 H251 0.9800
C181 H261 0.9800
C191 H271 0.9800
C191 H281 0.9800
C191 H291 0.9800
C201 C211 1.484(7)
C201 H301 0.9900
C201 H311 0.9900
C211 C221 1.550(8)
C211 H321 0.9900
C211 H331 0.9900
C221 H341 0.9800
C221 H351 0.9800
C221 H361 0.9800
C20A C21A 1.507(10)
C20A H371 0.9900
C20A H381 0.9900
C21A C22A 1.522(10)
C21A H391 0.9900
C21A H401 0.9900
C22A H411 0.9800
C22A H421 0.9800
C22A H431 0.9800
O12 C92 1.213(5)
O22 C92 1.330(5)
O22 C202 1.451(6)
N12 C22 1.335(5)
N12 C32 1.390(5)
N22 C22 1.345(5)
N22 C42 1.384(5)
N22 C132 1.474(5)
N32 C52 1.339(5)
N32 C62 1.396(5)
N42 C52 1.335(6)
N42 C72 1.383(6)
N42 C152 1.504(8)
C12 C52 1.492(6)
C12 C22 1.501(5)
C12 C82 1.532(6)
C12 H12 1.0000
C32 C42 1.363(6)
C32 C102 1.492(6)
C42 H22 0.9500
C62 C72 1.334(6)
C62 C172 1.520(6)
C72 H32 0.9500
C82 C92 1.496(6)
C82 H42 0.9900
C82 H52 0.9900
C102 C122 1.527(7)
C102 C112 1.530(7)
C102 H62 1.0000
C112 H72 0.9800
C112 H82 0.9800
C112 H92 0.9800
C122 H102 0.9800
C122 H112 0.9800
C122 H122 0.9800
C132 C142 1.496(6)
C132 H132 0.9900
C132 H142 0.9900
C142 H152 0.9800
C142 H162 0.9800
C142 H172 0.9800
C152 C162 1.463(8)
C152 C16B 1.498(9)
C152 H182 0.9900
C152 H192 0.9900
C152 H422 0.9900
C152 H432 0.9900
C162 H202 0.9800
C162 H212 0.9800
C162 H222 0.9800
C16B H442 0.9800
C16B H452 0.9800
C16B H462 0.9800
C172 C182 1.529(7)
C172 C192 1.535(8)
C172 H232 1.0000
C182 H242 0.9800
C182 H252 0.9800
C182 H262 0.9800
C192 H272 0.9800
C192 H282 0.9800
C192 H292 0.9800
C202 C212 1.507(6)
C202 H302 0.9900
C202 H312 0.9900
C212 C222 1.513(9)
C212 C22B 1.544(9)
C212 H322 0.9900
C212 H332 0.9900
C212 H372 0.9900
C212 H382 0.9900
C222 H342 0.9800
C222 H352 0.9800
C222 H362 0.9800
C22B H392 0.9800
C22B H402 0.9800
C22B H412 0.9800
Fe2 N13 2.022(3)
Fe2 N14 2.025(3)
Fe2 N33 2.048(3)
Fe2 N34 2.057(3)
O13 C93 1.186(6)
O23 C93 1.319(6)
O23 C203 1.458(5)
N13 C23 1.329(5)
N13 C33 1.384(5)
N23 C23 1.360(5)
N23 C43 1.396(5)
N23 C133 1.452(5)
N33 C53 1.330(5)
N33 C63 1.400(5)
N43 C53 1.344(5)
N43 C73 1.372(5)
N43 C153 1.480(5)
C13 C23 1.513(6)
C13 C53 1.515(6)
C13 C83 1.548(6)
C13 H13 1.0000
C33 C43 1.332(6)
C33 C103 1.516(6)
C43 H23 0.9500
C63 C73 1.371(6)
C63 C173 1.486(6)
C73 H33 0.9500
C83 C93 1.482(6)
C83 H43 0.9900
C83 H53 0.9900
C103 C123 1.491(7)
C103 C113 1.557(7)
C103 H63 1.0000
C113 H73 0.9800
C113 H83 0.9800
C113 H93 0.9800
C123 H103 0.9800
C123 H113 0.9800
C123 H123 0.9800
C133 C143 1.509(6)
C133 H133 0.9900
C133 H143 0.9900
C143 H153 0.9800
C143 H163 0.9800
C143 H173 0.9800
C153 C163 1.503(5)
C153 H183 0.9900
C153 H193 0.9900
C163 H203 0.9800
C163 H213 0.9800
C163 H223 0.9800
C173 C183 1.504(7)
C173 C193 1.522(6)
C173 H233 1.0000
C183 H243 0.9800
C183 H253 0.9800
C183 H263 0.9800
C193 H273 0.9800
C193 H283 0.9800
C193 H293 0.9800
C203 C213 1.483(8)
C203 H303 0.9900
C203 H313 0.9900
C213 C22C 1.463(9)
C213 C223 1.522(9)
C213 H323 0.9900
C213 H333 0.9900
C213 H373 0.9900
C213 H383 0.9900
C223 H343 0.9800
C223 H353 0.9800
C223 H363 0.9800
C22C H393 0.9800
C22C H403 0.9800
C22C H413 0.9800
O14 C94 1.197(5)
O24 C94 1.344(5)
O24 C204 1.448(4)
N14 C24 1.342(5)
N14 C34 1.409(5)
N24 C24 1.334(5)
N24 C44 1.376(5)
N24 C134 1.460(5)
N34 C54 1.331(5)
N34 C64 1.385(5)
N44 C54 1.338(5)
N44 C74 1.382(5)
N44 C154 1.477(5)
C14 C24 1.493(6)
C14 C54 1.516(6)
C14 C84 1.534(5)
C14 H14 1.0000
C34 C44 1.337(6)
C34 C104 1.493(6)
C44 H24 0.9500
C64 C74 1.382(6)
C64 C174 1.498(6)
C74 H34 0.9500
C84 C94 1.495(6)
C84 H44 0.9900
C84 H54 0.9900
C104 C124 1.529(7)
C104 C114 1.532(6)
C104 H64 1.0000
C114 H74 0.9800
C114 H84 0.9800
C114 H94 0.9800
C124 H104 0.9800
C124 H114 0.9800
C124 H124 0.9800
C134 C144 1.495(5)
C134 H134 0.9900
C134 H144 0.9900
C144 H154 0.9800
C144 H164 0.9800
C144 H174 0.9800
C154 C164 1.507(5)
C154 H184 0.9900
C154 H194 0.9900
C164 H204 0.9800
C164 H214 0.9800
C164 H224 0.9800
C174 C194 1.519(6)
C174 C184 1.551(7)
C174 H234 1.0000
C184 H244 0.9800
C184 H254 0.9800
C184 H264 0.9800
C194 H274 0.9800
C194 H284 0.9800
C194 H294 0.9800
C204 C214 1.496(5)
C204 H304 0.9900
C204 H314 0.9900
C214 C224 1.513(6)
C214 H324 0.9900
C214 H334 0.9900
C224 H344 0.9800
C224 H354 0.9800
C224 H364 0.9800
Fe3 N36 2.026(3)
Fe3 N35 2.027(3)
Fe3 N15 2.041(3)
Fe3 N16 2.045(3)
O15 C95 1.196(5)
O25 C95 1.340(5)
O25 C205 1.451(4)
N15 C25 1.341(5)
N15 C35 1.400(5)
N25 C25 1.345(5)
N25 C45 1.369(5)
N25 C135 1.484(5)
N35 C55 1.330(5)
N35 C65 1.385(5)
N45 C55 1.351(5)
N45 C75 1.378(5)
N45 C155 1.480(5)
C15 C25 1.499(5)
C15 C55 1.520(5)
C15 C85 1.550(5)
C15 H15 1.0000
C35 C45 1.336(6)
C35 C105 1.496(6)
C45 H25 0.9500
C65 C75 1.346(6)
C65 C175 1.518(6)
C75 H35 0.9500
C85 C95 1.500(6)
C85 H45 0.9900
C85 H55 0.9900
C105 C115 1.502(7)
C105 C125 1.527(6)
C105 H65 1.0000
C115 H75 0.9800
C115 H85 0.9800
C115 H95 0.9800
C125 H105 0.9800
C125 H115 0.9800
C125 H125 0.9800
C135 C145 1.499(5)
C135 H135 0.9900
C135 H145 0.9900
C145 H155 0.9800
C145 H165 0.9800
C145 H175 0.9800
C155 C165 1.499(5)
C155 H185 0.9900
C155 H195 0.9900
C165 H205 0.9800
C165 H215 0.9800
C165 H225 0.9800
C175 C185 1.521(7)
C175 C195 1.526(6)
C175 H235 1.0000
C185 H245 0.9800
C185 H255 0.9800
C185 H265 0.9800
C195 H275 0.9800
C195 H285 0.9800
C195 H295 0.9800
C205 C215 1.505(5)
C205 H305 0.9900
C205 H315 0.9900
C215 C225 1.525(6)
C215 H325 0.9900
C215 H335 0.9900
C225 H345 0.9800
C225 H355 0.9800
C225 H365 0.9800
O16 C96 1.175(5)
O26 C96 1.334(6)
O26 C206 1.460(5)
N16 C26 1.339(5)
N16 C36 1.394(5)
N26 C26 1.346(5)
N26 C46 1.386(5)
N26 C136 1.467(5)
N36 C56 1.339(5)
N36 C66 1.403(5)
N46 C56 1.333(5)
N46 C76 1.375(5)
N46 C156 1.486(5)
C16 C26 1.498(6)
C16 C56 1.520(5)
C16 C86 1.540(6)
C16 H16 1.0000
C36 C46 1.352(6)
C36 C106 1.494(6)
C46 H26 0.9500
C66 C76 1.359(6)
C66 C176 1.482(5)
C76 H36 0.9500
C86 C96 1.505(6)
C86 H46 0.9900
C86 H56 0.9900
C106 C116 1.515(7)
C106 C126 1.528(6)
C106 H66 1.0000
C116 H76 0.9800
C116 H86 0.9800
C116 H96 0.9800
C126 H106 0.9800
C126 H116 0.9800
C126 H126 0.9800
C136 C146 1.509(5)
C136 H136 0.9900
C136 H146 0.9900
C146 H156 0.9800
C146 H166 0.9800
C146 H176 0.9800
C156 C166 1.501(6)
C156 H186 0.9900
C156 H196 0.9900
C166 H206 0.9800
C166 H216 0.9800
C166 H226 0.9800
C176 C186 1.511(6)
C176 C196 1.541(6)
C176 H236 1.0000
C186 H246 0.9800
C186 H256 0.9800
C186 H266 0.9800
C196 H276 0.9800
C196 H286 0.9800
C196 H296 0.9800
C206 C216 1.472(6)
C206 H306 0.9900
C206 H316 0.9900
C216 C226 1.488(6)
C216 H326 0.9900
C216 H336 0.9900
C226 H346 0.9800
C226 H356 0.9800
C226 H366 0.9800
S1A O3A 1.412(3)
S1A O2A 1.428(3)
S1A O1A 1.433(3)
S1A C1A 1.812(4)
F1A C1A 1.370(6)
F2A C1A 1.328(6)
F3A C1A 1.304(6)
F4A C1A 1.295(7)
F5A C1A 1.326(7)
F6A C1A 1.352(8)
S1B O1B 1.415(4)
S1B O2B 1.430(3)
S1B O3B 1.442(4)
S1B C1B 1.790(5)
F1B C1B 1.321(5)
F2B C1B 1.318(5)
F3B C1B 1.345(5)
S1C O4C 1.352(6)
S1C O3C 1.360(5)
S1C O2C 1.444(5)
S1C O5C 1.457(7)
S1C O1C 1.472(6)
S1C O6C 1.472(7)
S1C C1C 1.775(5)
F1C C1C 1.273(7)
F2C C1C 1.338(7)
F3C C1C 1.341(7)
F4C C1C 1.335(7)
F5C C1C 1.334(6)
F6C C1C 1.307(6)
S1D O3D 1.414(3)
S1D O1D 1.421(3)
S1D O2D 1.434(3)
S1D C1D 1.778(6)
F1D C1D 1.312(6)
F2D C1D 1.350(6)
F3D C1D 1.324(6)
S1E O1E 1.415(3)
S1E O2E 1.427(3)
S1E O3E 1.440(3)
S1E C1E 1.815(4)
F1E C1E 1.342(5)
F2E C1E 1.311(5)
F3E C1E 1.333(4)
S1F O1F 1.422(3)
S1F O3F 1.425(3)
S1F O2F 1.434(3)
S1F C1F 1.811(5)
F1F C1F 1.317(6)
F2F C1F 1.335(6)
F3F C1F 1.341(6)
F4F C1F 1.367(7)
F5F C1F 1.303(7)
F6F C1F 1.320(7)

loop_
_geom_torsion_atom_site_label_1
_geom_torsion_atom_site_label_2
_geom_torsion_atom_site_label_3
_geom_torsion_atom_site_label_4
_geom_torsion
N12 Fe1 O11 C91 -155.2(4)
N11 Fe1 O11 C91 30.8(4)
N31 Fe1 O11 C91 -61.4(4)
O12 Fe1 O11 C91 125.4(4)
N12 Fe1 N11 C21 -103.7(7)
N32 Fe1 N11 C21 118.0(3)
N31 Fe1 N11 C21 19.3(3)
O11 Fe1 N11 C21 -71.0(3)
O12 Fe1 N11 C21 -152.9(3)
N12 Fe1 N11 C31 96.1(7)
N32 Fe1 N11 C31 -42.3(4)
N31 Fe1 N11 C31 -141.0(4)
O11 Fe1 N11 C31 128.7(4)
O12 Fe1 N11 C31 46.9(4)
N12 Fe1 N31 C51 139.5(3)
N11 Fe1 N31 C51 -31.1(3)
N32 Fe1 N31 C51 -127.2(3)
O11 Fe1 N31 C51 48.9(3)
N12 Fe1 N31 C61 -34.7(4)
N11 Fe1 N31 C61 154.7(4)
N32 Fe1 N31 C61 58.6(4)
O11 Fe1 N31 C61 -125.3(4)
C31 N11 C21 N21 0.2(4)
Fe1 N11 C21 N21 -165.1(2)
C31 N11 C21 C11 -174.0(4)
Fe1 N11 C21 C11 20.8(5)
C41 N21 C21 N11 0.6(4)
C131 N21 C21 N11 178.9(4)
C41 N21 C21 C11 174.9(4)
C131 N21 C21 C11 -6.7(6)
C51 C11 C21 N11 -57.7(5)
C81 C11 C21 N11 72.2(5)
C51 C11 C21 N21 128.8(4)
C81 C11 C21 N21 -101.3(4)
C21 N11 C31 C41 -1.0(4)
Fe1 N11 C31 C41 160.8(3)
C21 N11 C31 C101 175.1(4)
Fe1 N11 C31 C101 -23.1(6)
N11 C31 C41 N21 1.3(5)
C101 C31 C41 N21 -174.3(4)
C21 N21 C41 C31 -1.2(5)
C131 N21 C41 C31 -179.6(4)
C61 N31 C51 N41 0.3(4)
Fe1 N31 C51 N41 -175.5(3)
C61 N31 C51 C11 -179.5(4)
Fe1 N31 C51 C11 4.7(5)
C71 N41 C51 N31 0.7(5)
C151 N41 C51 N31 176.1(4)
C71 N41 C51 C11 -179.4(4)
C151 N41 C51 C11 -4.1(7)
C21 C11 C51 N31 41.6(6)
C81 C11 C51 N31 -86.5(5)
C21 C11 C51 N41 -138.2(4)
C81 C11 C51 N41 93.7(5)
C51 N31 C61 C71 -1.3(5)
Fe1 N31 C61 C71 173.3(3)
C51 N31 C61 C171 178.7(4)
Fe1 N31 C61 C171 -6.7(6)
N31 C61 C71 N41 1.7(5)
C171 C61 C71 N41 -178.3(4)
C51 N41 C71 C61 -1.5(5)
C151 N41 C71 C61 -177.2(4)
C51 C11 C81 C91 78.7(5)
C21 C11 C81 C91 -50.1(5)
Fe1 O11 C91 O21 -139.5(4)
Fe1 O11 C91 C81 40.1(7)
C201 O21 C91 O11 6.6(8)
C20A O21 C91 O11 -45.8(13)
C201 O21 C91 C81 -173.0(6)
C20A O21 C91 C81 134.6(12)
C11 C81 C91 O11 -35.0(7)
C11 C81 C91 O21 144.6(4)
C41 C31 C101 C121 -34.5(6)
N11 C31 C101 C121 150.4(4)
C41 C31 C101 C111 89.0(5)
N11 C31 C101 C111 -86.1(5)
C21 N21 C131 C141 -77.9(6)
C41 N21 C131 C141 100.1(5)
C51 N41 C151 C161 -92.2(6)
C71 N41 C151 C161 82.5(6)
C71 C61 C171 C191 104.8(5)
N31 C61 C171 C191 -75.2(5)
C71 C61 C171 C181 -19.1(7)
N31 C61 C171 C181 160.9(4)
C91 O21 C201 C211 171.6(7)
C20A O21 C201 C211 -92.6(13)
O21 C201 C211 C221 -172.8(8)
C91 O21 C20A C21A 163.8(16)
C201 O21 C20A C21A 56.6(17)
O21 C20A C21A C22A -52(3)
N12 Fe1 O12 C92 33.0(4)
N11 Fe1 O12 C92 -155.6(4)
N32 Fe1 O12 C92 -60.0(4)
O11 Fe1 O12 C92 124.9(4)
N11 Fe1 N12 C22 -122.0(6)
N32 Fe1 N12 C22 16.5(3)
N31 Fe1 N12 C22 115.2(3)
O11 Fe1 N12 C22 -154.2(3)
O12 Fe1 N12 C22 -71.8(3)
N11 Fe1 N12 C32 83.2(8)
N32 Fe1 N12 C32 -138.3(4)
N31 Fe1 N12 C32 -39.6(4)
O11 Fe1 N12 C32 51.1(4)
O12 Fe1 N12 C32 133.4(4)
N12 Fe1 N32 C52 -32.9(3)
N11 Fe1 N32 C52 139.7(3)
N31 Fe1 N32 C52 -127.1(3)
O12 Fe1 N32 C52 46.6(3)
N12 Fe1 N32 C62 162.1(4)
N11 Fe1 N32 C62 -25.3(4)
N31 Fe1 N32 C62 67.9(4)
O12 Fe1 N32 C62 -118.4(4)
C32 N12 C22 N22 -0.5(4)
Fe1 N12 C22 N22 -161.0(3)
C32 N12 C22 C12 -175.2(4)
Fe1 N12 C22 C12 24.3(5)
C42 N22 C22 N12 0.0(5)
C132 N22 C22 N12 175.4(4)
C42 N22 C22 C12 174.7(4)
C132 N22 C22 C12 -9.9(6)
C52 C12 C22 N12 -57.6(5)
C82 C12 C22 N12 72.7(5)
C52 C12 C22 N22 128.4(4)
C82 C12 C22 N22 -101.2(4)
C22 N12 C32 C42 0.8(5)
Fe1 N12 C32 C42 157.5(3)
C22 N12 C32 C102 177.1(4)
Fe1 N12 C32 C102 -26.2(6)
N12 C32 C42 N22 -0.8(5)
C102 C32 C42 N22 -176.8(4)
C22 N22 C42 C32 0.5(5)
C132 N22 C42 C32 -175.2(4)
C72 N42 C52 N32 -2.1(6)
C152 N42 C52 N32 172.9(6)
C72 N42 C52 C12 -179.1(5)
C152 N42 C52 C12 -4.1(9)
C62 N32 C52 N42 3.5(5)
Fe1 N32 C52 N42 -165.5(3)
C62 N32 C52 C12 -179.7(4)
Fe1 N32 C52 C12 11.2(5)
C22 C12 C52 N42 -148.0(4)
C82 C12 C52 N42 82.4(5)
C22 C12 C52 N32 35.6(6)
C82 C12 C52 N32 -94.0(5)
C52 N32 C62 C72 -3.6(5)
Fe1 N32 C62 C72 162.4(4)
C52 N32 C62 C172 178.7(4)
Fe1 N32 C62 C172 -15.3(7)
N32 C62 C72 N42 2.4(6)
C172 C62 C72 N42 -180.0(5)
C52 N42 C72 C62 -0.2(7)
C152 N42 C72 C62 -175.5(6)
C52 C12 C82 C92 73.1(5)
C22 C12 C82 C92 -57.6(5)
Fe1 O12 C92 O22 -152.3(3)
Fe1 O12 C92 C82 30.6(7)
C202 O22 C92 O12 -0.2(7)
C202 O22 C92 C82 177.4(5)
C12 C82 C92 O12 -23.3(6)
C12 C82 C92 O22 159.3(4)
C42 C32 C102 C122 -35.4(7)
N12 C32 C102 C122 149.1(5)
C42 C32 C102 C112 90.4(6)
N12 C32 C102 C112 -85.2(6)
C22 N22 C132 C142 -85.7(5)
C42 N22 C132 C142 89.0(5)
C52 N42 C152 C162 128.9(8)
C72 N42 C152 C162 -56.8(10)
C52 N42 C152 C16B 115.7(17)
C72 N42 C152 C16B -70.1(18)
C72 C62 C172 C182 -7.5(7)
N32 C62 C172 C182 169.8(4)
C72 C62 C172 C192 114.3(6)
N32 C62 C172 C192 -68.5(6)
C92 O22 C202 C212 176.7(5)
O22 C202 C212 C222 -57.9(12)
O22 C202 C212 C22B -164.0(10)
N14 Fe2 N13 C23 -123.8(3)
N33 Fe2 N13 C23 3.5(3)
N34 Fe2 N13 C23 111.6(3)
N14 Fe2 N13 C33 71.0(4)
N33 Fe2 N13 C33 -161.8(4)
N34 Fe2 N13 C33 -53.6(4)
N13 Fe2 N33 C53 3.7(3)
N14 Fe2 N33 C53 146.1(3)
N34 Fe2 N33 C53 -111.6(3)
N13 Fe2 N33 C63 147.9(3)
N14 Fe2 N33 C63 -69.8(3)
N34 Fe2 N33 C63 32.6(3)
C33 N13 C23 N23 -2.0(5)
Fe2 N13 C23 N23 -170.1(3)
C33 N13 C23 C13 -174.3(4)
Fe2 N13 C23 C13 17.6(6)
C43 N23 C23 N13 2.0(5)
C133 N23 C23 N13 -174.2(4)
C43 N23 C23 C13 174.6(4)
C133 N23 C23 C13 -1.6(7)
C53 C13 C23 N13 -44.4(6)
C83 C13 C23 N13 80.4(5)
C53 C13 C23 N23 144.3(4)
C83 C13 C23 N23 -90.9(5)
C23 N13 C33 C43 1.2(5)
Fe2 N13 C33 C43 168.2(3)
C23 N13 C33 C103 179.7(4)
Fe2 N13 C33 C103 -13.3(6)
N13 C33 C43 N23 0.0(5)
C103 C33 C43 N23 -178.3(4)
C23 N23 C43 C33 -1.2(5)
C133 N23 C43 C33 175.4(4)
C63 N33 C53 N43 0.5(4)
Fe2 N33 C53 N43 150.1(3)
C63 N33 C53 C13 177.4(4)
Fe2 N33 C53 C13 -32.9(5)
C73 N43 C53 N33 -0.3(5)
C153 N43 C53 N33 -178.3(4)
C73 N43 C53 C13 -177.3(4)
C153 N43 C53 C13 4.7(7)
C23 C13 C53 N33 53.4(5)
C83 C13 C53 N33 -68.1(5)
C23 C13 C53 N43 -130.0(4)
C83 C13 C53 N43 108.4(4)
C53 N33 C63 C73 -0.4(5)
Fe2 N33 C63 C73 -148.5(3)
C53 N33 C63 C173 -178.8(4)
Fe2 N33 C63 C173 33.2(5)
N33 C63 C73 N43 0.3(5)
C173 C63 C73 N43 178.4(4)
C53 N43 C73 C63 0.0(5)
C153 N43 C73 C63 178.2(4)
C23 C13 C83 C93 176.4(4)
C53 C13 C83 C93 -59.1(5)
C203 O23 C93 O13 1.1(9)
C203 O23 C93 C83 -179.0(6)
C13 C83 C93 O13 -1.0(8)
C13 C83 C93 O23 179.1(4)
C43 C33 C103 C123 -13.5(7)
N13 C33 C103 C123 168.3(5)
C43 C33 C103 C113 112.2(5)
N13 C33 C103 C113 -65.9(5)
C23 N23 C133 C143 102.8(5)
C43 N23 C133 C143 -72.9(6)
C53 N43 C153 C163 94.9(6)
C73 N43 C153 C163 -82.8(6)
C73 C63 C173 C183 -103.2(5)
N33 C63 C173 C183 74.7(5)
C73 C63 C173 C193 21.2(6)
N33 C63 C173 C193 -160.9(4)
C93 O23 C203 C213 164.7(7)
O23 C203 C213 C22C 1.6(17)
O23 C203 C213 C223 64.7(11)
N13 Fe2 N14 C24 -125.1(3)
N33 Fe2 N14 C24 113.1(3)
N34 Fe2 N14 C24 5.2(3)
N13 Fe2 N14 C34 70.5(4)
N33 Fe2 N14 C34 -51.2(4)
N34 Fe2 N14 C34 -159.2(3)
N13 Fe2 N34 C54 145.4(3)
N14 Fe2 N34 C54 1.7(3)
N33 Fe2 N34 C54 -112.1(3)
N13 Fe2 N34 C64 -69.3(3)
N14 Fe2 N34 C64 147.0(3)
N33 Fe2 N34 C64 33.2(3)
C44 N24 C24 N14 0.2(4)
C134 N24 C24 N14 -175.1(4)
C44 N24 C24 C14 173.7(4)
C134 N24 C24 C14 -1.6(6)
C34 N14 C24 N24 -0.6(4)
Fe2 N14 C24 N24 -168.1(2)
C34 N14 C24 C14 -174.2(3)
Fe2 N14 C24 C14 18.2(5)
C54 C14 C24 N24 138.6(4)
C84 C14 C24 N24 -99.2(4)
C54 C14 C24 N14 -48.8(5)
C84 C14 C24 N14 73.4(5)
C24 N14 C34 C44 0.8(4)
Fe2 N14 C34 C44 167.1(3)
C24 N14 C34 C104 -179.5(4)
Fe2 N14 C34 C104 -13.2(5)
N14 C34 C44 N24 -0.7(5)
C104 C34 C44 N24 179.6(4)
C24 N24 C44 C34 0.3(5)
C134 N24 C44 C34 175.9(4)
C64 N34 C54 N44 -0.2(4)
Fe2 N34 C54 N44 150.8(3)
C64 N34 C54 C14 176.6(3)
Fe2 N34 C54 C14 -32.4(5)
C74 N44 C54 N34 0.1(4)
C154 N44 C54 N34 -178.0(4)
C74 N44 C54 C14 -176.6(4)
C154 N44 C54 C14 5.3(6)
C24 C14 C54 N34 57.7(5)
C84 C14 C54 N34 -65.2(5)
C24 C14 C54 N44 -126.0(4)
C84 C14 C54 N44 111.1(4)
C54 N34 C64 C74 0.2(4)
Fe2 N34 C64 C74 -148.5(3)
C54 N34 C64 C174 -177.1(4)
Fe2 N34 C64 C174 34.1(5)
N34 C64 C74 N44 -0.2(4)
C174 C64 C74 N44 176.9(4)
C54 N44 C74 C64 0.1(4)
C154 N44 C74 C64 178.3(3)
C24 C14 C84 C94 174.9(4)
C54 C14 C84 C94 -60.1(4)
C204 O24 C94 O14 -7.8(6)
C204 O24 C94 C84 173.3(4)
C14 C84 C94 O14 -38.7(6)
C14 C84 C94 O24 140.2(4)
C44 C34 C104 C124 -8.8(7)
N14 C34 C104 C124 171.5(4)
C44 C34 C104 C114 114.4(5)
N14 C34 C104 C114 -65.3(5)
C24 N24 C134 C144 93.3(5)
C44 N24 C134 C144 -81.3(5)
C54 N44 C154 C164 86.7(5)
C74 N44 C154 C164 -91.2(5)
C74 C64 C174 C194 16.5(6)
N34 C64 C174 C194 -166.8(4)
C74 C64 C174 C184 -105.5(5)
N34 C64 C174 C184 71.2(5)
C94 O24 C204 C214 165.9(4)
O24 C204 C214 C224 177.6(5)
N36 Fe3 N15 C25 -145.6(3)
N35 Fe3 N15 C25 -1.3(3)
N16 Fe3 N15 C25 112.0(3)
N36 Fe3 N15 C35 67.8(3)
N35 Fe3 N15 C35 -147.9(3)
N16 Fe3 N15 C35 -34.6(3)
N36 Fe3 N35 C55 122.3(3)
N15 Fe3 N35 C55 -7.7(3)
N16 Fe3 N35 C55 -115.4(3)
N36 Fe3 N35 C65 -69.2(4)
N15 Fe3 N35 C65 160.8(3)
N16 Fe3 N35 C65 53.2(3)
C35 N15 C25 N25 0.0(4)
Fe3 N15 C25 N25 -152.8(2)
C35 N15 C25 C15 -174.2(3)
Fe3 N15 C25 C15 33.0(5)
C45 N25 C25 N15 1.1(4)
C135 N25 C25 N15 176.4(3)
C45 N25 C25 C15 175.3(3)
C135 N25 C25 C15 -9.5(6)
C55 C15 C25 N15 -55.4(5)
C85 C15 C25 N15 63.5(5)
C55 C15 C25 N25 131.2(4)
C85 C15 C25 N25 -109.8(4)
C25 N15 C35 C45 -1.2(4)
Fe3 N15 C35 C45 149.0(3)
C25 N15 C35 C105 176.1(4)
Fe3 N15 C35 C105 -33.6(5)
N15 C35 C45 N25 1.9(5)
C105 C35 C45 N25 -175.1(4)
C25 N25 C45 C35 -1.9(5)
C135 N25 C45 C35 -177.3(4)
C65 N35 C55 N45 -0.7(4)
Fe3 N35 C55 N45 170.1(2)
C65 N35 C55 C15 175.9(3)
Fe3 N35 C55 C15 -13.3(5)
C75 N45 C55 N35 0.3(4)
C155 N45 C55 N35 178.4(3)
C75 N45 C55 C15 -176.4(3)
C155 N45 C55 C15 1.7(6)
C25 C15 C55 N35 43.7(5)
C85 C15 C55 N35 -76.7(4)
C25 C15 C55 N45 -140.2(4)
C85 C15 C55 N45 99.5(4)
C55 N35 C65 C75 0.8(4)
Fe3 N35 C65 C75 -169.1(3)
C55 N35 C65 C175 -180.0(3)
Fe3 N35 C65 C175 10.1(5)
N35 C65 C75 N45 -0.6(4)
C175 C65 C75 N45 -179.7(4)
C55 N45 C75 C65 0.2(4)
C155 N45 C75 C65 -178.0(3)
C25 C15 C85 C95 61.6(4)
C55 C15 C85 C95 -176.1(3)
C205 O25 C95 O15 3.7(6)
C205 O25 C95 C85 -172.4(3)
C15 C85 C95 O15 42.9(6)
C15 C85 C95 O25 -141.0(3)
C45 C35 C105 C115 105.2(5)
N15 C35 C105 C115 -71.4(5)
C45 C35 C105 C125 -20.6(7)
N15 C35 C105 C125 162.7(4)
C25 N25 C135 C145 -86.8(5)
C45 N25 C135 C145 87.7(5)
C55 N45 C155 C165 -84.8(5)
C75 N45 C155 C165 92.9(5)
C75 C65 C175 C185 -105.1(5)
N35 C65 C175 C185 75.9(5)
C75 C65 C175 C195 20.5(6)
N35 C65 C175 C195 -158.6(4)
C95 O25 C205 C215 -165.0(4)
O25 C205 C215 C225 -174.7(4)
N36 Fe3 N16 C26 -4.0(3)
N35 Fe3 N16 C26 -147.3(3)
N15 Fe3 N16 C26 111.0(3)
N36 Fe3 N16 C36 -148.5(3)
N35 Fe3 N16 C36 68.1(3)
N15 Fe3 N16 C36 -33.6(3)
N35 Fe3 N36 C56 125.9(3)
N15 Fe3 N36 C56 -109.8(3)
N16 Fe3 N36 C56 -1.7(3)
N35 Fe3 N36 C66 -70.0(4)
N15 Fe3 N36 C66 54.4(3)
N16 Fe3 N36 C66 162.4(3)
C36 N16 C26 N26 0.2(4)
Fe3 N16 C26 N26 -150.1(3)
C36 N16 C26 C16 -176.4(4)
Fe3 N16 C26 C16 33.3(5)
C46 N26 C26 N16 0.3(4)
C136 N26 C26 N16 178.1(4)
C46 N26 C26 C16 177.0(4)
C136 N26 C26 C16 -5.3(6)
C56 C16 C26 N16 -55.2(5)
C86 C16 C26 N16 65.3(5)
C56 C16 C26 N26 128.7(4)
C86 C16 C26 N26 -110.8(4)
C26 N16 C36 C46 -0.7(4)
Fe3 N16 C36 C46 147.5(3)
C26 N16 C36 C106 177.3(4)
Fe3 N16 C36 C106 -34.6(5)
N16 C36 C46 N26 0.9(5)
C106 C36 C46 N26 -176.9(4)
C26 N26 C46 C36 -0.8(5)
C136 N26 C46 C36 -178.7(4)
C76 N46 C56 N36 0.6(4)
C156 N46 C56 N36 175.9(4)
C76 N46 C56 C16 -173.1(4)
C156 N46 C56 C16 2.3(7)
C66 N36 C56 N46 -0.9(4)
Fe3 N36 C56 N46 166.3(3)
C66 N36 C56 C16 172.9(4)
Fe3 N36 C56 C16 -19.9(5)
C26 C16 C56 N46 -140.7(4)
C86 C16 C56 N46 96.4(5)
C26 C16 C56 N36 46.4(5)
C86 C16 C56 N36 -76.4(5)
C56 N36 C66 C76 0.8(4)
Fe3 N36 C66 C76 -165.4(3)
C56 N36 C66 C176 -180.0(4)
Fe3 N36 C66 C176 13.8(5)
N36 C66 C76 N46 -0.4(4)
C176 C66 C76 N46 -179.6(4)
C56 N46 C76 C66 -0.1(4)
C156 N46 C76 C66 -175.7(4)
C26 C16 C86 C96 51.0(5)
C56 C16 C86 C96 175.0(3)
C206 O26 C96 O16 -1.0(7)
C206 O26 C96 C86 179.2(4)
C16 C86 C96 O16 8.3(7)
C16 C86 C96 O26 -171.8(4)
C46 C36 C106 C116 100.7(5)
N16 C36 C106 C116 -76.7(5)
C46 C36 C106 C126 -24.6(6)
N16 C36 C106 C126 157.9(4)
C26 N26 C136 C146 -89.2(6)
C46 N26 C136 C146 88.3(5)
C56 N46 C156 C166 -105.5(5)
C76 N46 C156 C166 69.2(5)
C76 C66 C176 C186 -111.6(5)
N36 C66 C176 C186 69.3(5)
C76 C66 C176 C196 11.1(6)
N36 C66 C176 C196 -168.0(4)
C96 O26 C206 C216 139.9(5)
O26 C206 C216 C226 59.8(7)
O3A S1A C1A F4A -153.6(15)
O2A S1A C1A F4A 87.2(15)
O1A S1A C1A F4A -33.3(15)
O3A S1A C1A F3A -66.8(7)
O2A S1A C1A F3A 174.0(7)
O1A S1A C1A F3A 53.6(7)
O3A S1A C1A F5A 77.0(14)
O2A S1A C1A F5A -42.2(14)
O1A S1A C1A F5A -162.7(14)
O3A S1A C1A F2A 57.3(7)
O2A S1A C1A F2A -61.9(7)
O1A S1A C1A F2A 177.6(7)
O3A S1A C1A F6A -37.8(14)
O2A S1A C1A F6A -157.0(14)
O1A S1A C1A F6A 82.6(14)
O3A S1A C1A F1A 174.1(6)
O2A S1A C1A F1A 54.8(7)
O1A S1A C1A F1A -65.6(6)
O1B S1B C1B F2B 65.1(4)
O2B S1B C1B F2B -173.3(4)
O3B S1B C1B F2B -52.2(4)
O1B S1B C1B F1B -170.7(4)
O2B S1B C1B F1B -49.1(4)
O3B S1B C1B F1B 71.9(4)
O1B S1B C1B F3B -55.4(4)
O2B S1B C1B F3B 66.3(4)
O3B S1B C1B F3B -172.7(4)
O4C S1C C1C F1C 179.4(13)
O3C S1C C1C F1C 23.1(12)
O2C S1C C1C F1C -104.7(11)
O5C S1C C1C F1C -51.4(13)
O1C S1C C1C F1C 146.4(11)
O6C S1C C1C F1C 56.2(11)
O4C S1C C1C F6C -24.0(11)
O3C S1C C1C F6C 179.7(10)
O2C S1C C1C F6C 51.9(9)
O5C S1C C1C F6C 105.2(11)
O1C S1C C1C F6C -57.0(9)
O6C S1C C1C F6C -147.2(9)
O4C S1C C1C F5C 104.2(10)
O3C S1C C1C F5C -52.1(9)
O2C S1C C1C F5C -179.9(7)
O5C S1C C1C F5C -126.6(10)
O1C S1C C1C F5C 71.3(7)
O6C S1C C1C F5C -19.0(8)
O4C S1C C1C F4C -143.3(11)
O3C S1C C1C F4C 60.4(10)
O2C S1C C1C F4C -67.5(8)
O5C S1C C1C F4C -14.1(11)
O1C S1C C1C F4C -176.3(8)
O6C S1C C1C F4C 93.5(9)
O4C S1C C1C F2C 49.6(13)
O3C S1C C1C F2C -106.7(11)
O2C S1C C1C F2C 125.5(10)
O5C S1C C1C F2C 178.8(13)
O1C S1C C1C F2C 16.7(10)
O6C S1C C1C F2C -73.6(11)
O4C S1C C1C F3C -60.9(12)
O3C S1C C1C F3C 142.8(10)
O2C S1C C1C F3C 14.9(9)
O5C S1C C1C F3C 68.3(12)
O1C S1C C1C F3C -93.9(9)
O6C S1C C1C F3C 175.9(10)
O3D S1D C1D F1D -176.3(5)
O1D S1D C1D F1D 64.8(5)
O2D S1D C1D F1D -55.8(5)
O3D S1D C1D F3D -57.0(5)
O1D S1D C1D F3D -175.9(5)
O2D S1D C1D F3D 63.5(5)
O3D S1D C1D F2D 63.6(5)
O1D S1D C1D F2D -55.3(5)
O2D S1D C1D F2D -175.9(5)
O1E S1E C1E F2E 171.3(3)
O2E S1E C1E F2E 50.5(4)
O3E S1E C1E F2E -68.0(4)
O1E S1E C1E F3E -66.3(4)
O2E S1E C1E F3E 172.9(3)
O3E S1E C1E F3E 54.4(4)
O1E S1E C1E F1E 53.3(3)
O2E S1E C1E F1E -67.5(3)
O3E S1E C1E F1E 174.0(3)
O1F S1F C1F F5F 78.6(15)
O3F S1F C1F F5F -160.7(15)
O2F S1F C1F F5F -41.4(15)
O1F S1F C1F F1F 171.1(8)
O3F S1F C1F F1F -68.2(8)
O2F S1F C1F F1F 51.1(8)
O1F S1F C1F F6F -48.4(13)
O3F S1F C1F F6F 72.2(13)
O2F S1F C1F F6F -168.5(13)
O1F S1F C1F F2F 51.2(8)
O3F S1F C1F F2F 171.8(7)
O2F S1F C1F F2F -68.8(7)
O1F S1F C1F F3F -67.5(7)
O3F S1F C1F F3F 53.1(8)
O2F S1F C1F F3F 172.4(7)
O1F S1F C1F F4F -165.9(11)
O3F S1F C1F F4F -45.2(11)
O2F S1F C1F F4F 74.1(11)

loop_
_platon_squeeze_void_nr
_platon_squeeze_void_average_x
_platon_squeeze_void_average_y
_platon_squeeze_void_average_z
_platon_squeeze_void_volume
_platon_squeeze_void_count_electrons
_platon_squeeze_void_content
1 -0.075 0.126 0.212 91 26 ' '
2 0.108 0.869 0.186 6 0 ' '
3 0.478 0.265 0.625 174 43 ' '
4 0.333 0.424 0.341 8 1 ' '
